data_4348697
loop_
_publ_author_name
'Pelties, Stefan'
'Carter, Emma'
'Folli, Andrea'
'Mahon, Mary F.'
'Murphy, Damien M.'
'Whittlesey, Michael K.'
'Wolf, Robert'

_publ_section_title
;
 Influence of Ring-Expanded N-Heterocyclic Carbenes on the Structures of
 Half-Sandwich Ni(I) Complexes: An X-ray, Electron Paramagnetic Resonance
 (EPR), and Electron Nuclear Double Resonance (ENDOR) Study.
;
_journal_issue 21
_journal_name_full 'Inorganic chemistry'
_journal_page_first 11006
_journal_page_last 11017
_journal_paper_doi 10.1021/acs.inorgchem.6b01540
_journal_volume 55
_journal_year 2016
_chemical_formula_moiety '4(C27 H33 Br N2 Ni), 2(C7 H8)'
_chemical_formula_sum 'C122 H148 Br4 N8 Ni4'
_chemical_formula_weight 2280.96
_space_group_crystal_system monoclinic
_space_group_IT_number 14
_space_group_name_Hall '-P 2ybc'
_space_group_name_H-M_alt 'P 1 21/c 1'
_atom_sites_solution_hydrogens geom
_atom_sites_solution_primary iterative
_audit_creation_date 2015-06-17
_audit_creation_method
;
Olex2 1.2
(compiled 2015.01.26 svn.r3150 for OlexSys, GUI svn.r4998)
;
_cell_angle_alpha 90
_cell_angle_beta 99.8316(7)
_cell_angle_gamma 90
_cell_formula_units_Z 4
_cell_length_a 17.20713(12)
_cell_length_b 16.17350(11)
_cell_length_c 39.3886(3)
_cell_measurement_reflns_used 34389
_cell_measurement_temperature 150(2)
_cell_measurement_theta_max 71.8500
_cell_measurement_theta_min 4.7690
_cell_volume 10800.84(14)
_computing_cell_refinement
;
CrysAlisPro, Agilent Technologies,
Version 1.171.37.35 (release 13-08-2014 CrysAlis171 .NET)
(compiled Aug 13 2014,18:06:01)
;
_computing_data_collection
;
CrysAlisPro, Agilent Technologies,
Version 1.171.37.35 (release 13-08-2014 CrysAlis171 .NET)
(compiled Aug 13 2014,18:06:01)
;
_computing_data_reduction
;
CrysAlisPro, Agilent Technologies,
Version 1.171.37.35 (release 13-08-2014 CrysAlis171 .NET)
(compiled Aug 13 2014,18:06:01)
;
_computing_molecular_graphics 'Olex2 (Dolomanov et al., 2009)'
_computing_publication_material 'Olex2 (Dolomanov et al., 2009)'
_computing_structure_refinement 'ShelXL (Sheldrick, 2014)'
_computing_structure_solution 'olex2.solve (Bourhis et al., 2015)'
_diffrn_ambient_environment N2
_diffrn_ambient_temperature 150(2)
_diffrn_detector 'CCD plate'
_diffrn_detector_area_resol_mean 8.1150
_diffrn_detector_type EosS2
_diffrn_measured_fraction_theta_full 0.998
_diffrn_measured_fraction_theta_max 0.992
_diffrn_measurement_device 'four-circle diffractometer'
_diffrn_measurement_device_type 'SuperNova, Dual, Cu at zero, EosS2'
_diffrn_measurement_method '\w scans'
_diffrn_radiation_monochromator mirror
_diffrn_radiation_probe x-ray
_diffrn_radiation_type CuK\a
_diffrn_radiation_wavelength 1.54184
_diffrn_reflns_av_R_equivalents 0.0366
_diffrn_reflns_av_unetI/netI 0.0360
_diffrn_reflns_Laue_measured_fraction_full 0.998
_diffrn_reflns_Laue_measured_fraction_max 0.992
_diffrn_reflns_limit_h_max 20
_diffrn_reflns_limit_h_min -16
_diffrn_reflns_limit_k_max 19
_diffrn_reflns_limit_k_min -19
_diffrn_reflns_limit_l_max 48
_diffrn_reflns_limit_l_min -47
_diffrn_reflns_number 83235
_diffrn_reflns_point_group_measured_fraction_full 0.998
_diffrn_reflns_point_group_measured_fraction_max 0.992
_diffrn_reflns_theta_full 67.684
_diffrn_reflns_theta_max 71.972
_diffrn_reflns_theta_min 4.072
_diffrn_source 'sealed X-ray tube'
_diffrn_source_type 'SuperNova (Cu) X-ray Source'
_exptl_absorpt_coefficient_mu 2.914
_exptl_absorpt_correction_T_max 1.00000
_exptl_absorpt_correction_T_min 0.79942
_exptl_absorpt_correction_type multi-scan
_exptl_absorpt_process_details
;
CrysAlisPro, Agilent Technologies,
Version 1.171.37.35 (release 13-08-2014 CrysAlis171 .NET)
(compiled Aug 13 2014,18:06:01)
Empirical absorption correction using spherical harmonics,
 implemented in SCALE3 ABSPACK scaling algorithm.
;
_exptl_crystal_colour_lustre clear
_exptl_crystal_colour_modifier dark
_exptl_crystal_colour_primary violet
_exptl_crystal_density_diffrn 1.403
_exptl_crystal_description block
_exptl_crystal_F_000 4752
_exptl_crystal_size_max 0.1618
_exptl_crystal_size_mid 0.1404
_exptl_crystal_size_min 0.0799
_refine_diff_density_max 0.493
_refine_diff_density_min -0.682
_refine_diff_density_rms 0.066
_refine_ls_extinction_method none
_refine_ls_goodness_of_fit_ref 1.043
_refine_ls_hydrogen_treatment constr
_refine_ls_matrix_type full
_refine_ls_number_parameters 1333
_refine_ls_number_reflns 21041
_refine_ls_number_restraints 210
_refine_ls_restrained_S_all 1.042
_refine_ls_R_factor_all 0.0429
_refine_ls_R_factor_gt 0.0369
_refine_ls_shift/su_max 0.003
_refine_ls_shift/su_mean 0.000
_refine_ls_structure_factor_coef Fsqd
_refine_ls_weighting_details 'w=1/[\s^2^(Fo^2^)+(0.0298P)^2^+8.5651P] where P=(Fo^2^+2Fc^2^)/3'
_refine_ls_weighting_scheme calc
_refine_ls_wR_factor_gt 0.0808
_refine_ls_wR_factor_ref 0.0839
_reflns_Friedel_coverage 0.000
_reflns_number_gt 18725
_reflns_number_total 21041
_reflns_threshold_expression 'I > 2\s(I)'
_cod_data_source_file ic6b01540_si_001.cif
_cod_data_source_block s15mkw21
_cod_database_code 4348697
_shelxl_version_number 2014-3
_shelx_space_group_comment
;
The symmetry employed for this shelxl refinement is uniquely defined
by the following loop, which should always be used as a source of
symmetry information in preference to the above space-group names.
They are only intended as comments.
;

loop_
_space_group_symop_operation_xyz
'x, y, z'
'-x, y+1/2, -z+1/2'
'-x, -y, -z'
'x, -y-1/2, z-1/2'

loop_
_atom_site_label
_atom_site_type_symbol
_atom_site_fract_x
_atom_site_fract_y
_atom_site_fract_z
_atom_site_U_iso_or_equiv
_atom_site_adp_type
_atom_site_occupancy
_atom_site_site_symmetry_order
_atom_site_calc_flag
_atom_site_refinement_flags_posn
_atom_site_refinement_flags_adp
_atom_site_refinement_flags_occupancy
_atom_site_disorder_assembly
_atom_site_disorder_group
Br1 Br 1.09691(2) 0.13559(2) 0.65844(2) 0.02849(6) Uani 1 1 d . . . . .
Ni1 Ni 1.01846(2) 0.04584(2) 0.62072(2) 0.01780(7) Uani 1 1 d . . . . .
N1 N 0.88998(10) 0.06659(10) 0.65732(4) 0.0185(3) Uani 1 1 d . . . . .
N2 N 0.88085(10) 0.14648(11) 0.60866(4) 0.0191(3) Uani 1 1 d . . . . .
C1 C 0.92006(11) 0.08802(11) 0.62928(5) 0.0161(3) Uani 1 1 d . . . . .
C2 C 0.81737(12) 0.10398(13) 0.66590(6) 0.0252(4) Uani 1 1 d . . . . .
H2A H 0.8181 0.1003 0.6910 0.030 Uiso 1 1 calc R . . . .
H2B H 0.7707 0.0734 0.6541 0.030 Uiso 1 1 calc R . . . .
C3 C 0.81207(13) 0.19355(13) 0.65474(6) 0.0265(4) Uani 1 1 d . . . . .
H3A H 0.7624 0.2183 0.6595 0.032 Uiso 1 1 calc R . . . .
H3B H 0.8569 0.2252 0.6676 0.032 Uiso 1 1 calc R . . . .
C4 C 0.81422(13) 0.19615(15) 0.61674(6) 0.0291(5) Uani 1 1 d . . . . .
H4A H 0.7641 0.1742 0.6038 0.035 Uiso 1 1 calc R . . . .
H4B H 0.8199 0.2541 0.6095 0.035 Uiso 1 1 calc R . . . .
C5 C 1.03519(16) -0.08377(14) 0.61176(7) 0.0327(5) Uani 1 1 d . . . . .
H5 H 1.0215 -0.1285 0.6252 0.039 Uiso 1 1 calc R . . . .
C6 C 0.98469(14) -0.04312(15) 0.58402(6) 0.0306(5) Uani 1 1 d . . . . .
H6 H 0.9296 -0.0522 0.5775 0.037 Uiso 1 1 calc R . . . .
C7 C 1.03102(14) 0.01357(15) 0.56773(6) 0.0279(4) Uani 1 1 d . . . . .
H7 H 1.0139 0.0441 0.5472 0.033 Uiso 1 1 calc R . . . .
C8 C 1.10540(13) 0.01506(15) 0.58768(6) 0.0286(5) Uani 1 1 d . . . . .
H8 H 1.1477 0.0498 0.5840 0.034 Uiso 1 1 calc R . . . .
C9 C 1.10819(14) -0.04485(16) 0.61506(6) 0.0317(5) Uani 1 1 d . . . . .
H9 H 1.1525 -0.0558 0.6324 0.038 Uiso 1 1 calc R . . . .
C10 C 0.92201(12) 0.00072(12) 0.68025(5) 0.0184(4) Uani 1 1 d . . . . .
C11 C 0.96455(12) 0.02111(13) 0.71273(5) 0.0222(4) Uani 1 1 d . . . . .
C12 C 0.99028(13) -0.04244(15) 0.73566(6) 0.0274(4) Uani 1 1 d . . . . .
H12 H 1.0202 -0.0293 0.7576 0.033 Uiso 1 1 calc R . . . .
C13 C 0.97334(14) -0.12457(15) 0.72740(6) 0.0302(5) Uani 1 1 d . . . . .
C14 C 0.92865(14) -0.14300(13) 0.69557(6) 0.0277(5) Uani 1 1 d . . . . .
H14 H 0.9161 -0.1991 0.6899 0.033 Uiso 1 1 calc R . . . .
C15 C 0.90157(12) -0.08111(13) 0.67168(6) 0.0221(4) Uani 1 1 d . . . . .
C16 C 0.97955(14) 0.10933(14) 0.72395(6) 0.0287(5) Uani 1 1 d . . . . .
H16A H 0.9923 0.1420 0.7047 0.043 Uiso 1 1 calc GR . . . .
H16B H 1.0239 0.1115 0.7432 0.043 Uiso 1 1 calc GR . . . .
H16C H 0.9323 0.1321 0.7313 0.043 Uiso 1 1 calc GR . . . .
C17 C 1.00146(19) -0.19255(19) 0.75298(8) 0.0467(7) Uani 1 1 d . . . . .
H17A H 1.0588 -0.1983 0.7553 0.070 Uiso 1 1 calc GR . . . .
H17B H 0.9761 -0.2448 0.7448 0.070 Uiso 1 1 calc GR . . . .
H17C H 0.9876 -0.1786 0.7754 0.070 Uiso 1 1 calc GR . . . .
C18 C 0.84902(14) -0.10439(14) 0.63847(6) 0.0286(5) Uani 1 1 d . . . . .
H18A H 0.8047 -0.0656 0.6339 0.043 Uiso 1 1 calc GR . . . .
H18B H 0.8289 -0.1606 0.6404 0.043 Uiso 1 1 calc GR . . . .
H18C H 0.8793 -0.1022 0.6196 0.043 Uiso 1 1 calc GR . . . .
C19 C 0.89795(12) 0.15979(13) 0.57448(5) 0.0199(4) Uani 1 1 d . . . . .
C20 C 0.85771(12) 0.11227(14) 0.54735(6) 0.0252(4) Uani 1 1 d . . . . .
C21 C 0.87505(14) 0.12512(15) 0.51436(6) 0.0294(5) Uani 1 1 d . . . . .
H21 H 0.8485 0.0929 0.4958 0.035 Uiso 1 1 calc R . . . .
C22 C 0.92984(14) 0.18352(16) 0.50789(6) 0.0288(5) Uani 1 1 d . . . . .
C23 C 0.96538(13) 0.23285(14) 0.53519(6) 0.0253(4) Uani 1 1 d . . . . .
H23 H 1.0014 0.2746 0.5310 0.030 Uiso 1 1 calc R . . . .
C24 C 0.94962(12) 0.22263(13) 0.56855(5) 0.0212(4) Uani 1 1 d . . . . .
C25 C 0.79643(14) 0.04923(17) 0.55275(7) 0.0356(5) Uani 1 1 d . . . . .
H25A H 0.8078 0.0286 0.5765 0.053 Uiso 1 1 calc GR . . . .
H25B H 0.7975 0.0031 0.5367 0.053 Uiso 1 1 calc GR . . . .
H25C H 0.7441 0.0750 0.5486 0.053 Uiso 1 1 calc GR . . . .
C26 C 0.95141(17) 0.19336(19) 0.47257(6) 0.0397(6) Uani 1 1 d . . . . .
H26A H 1.0011 0.1645 0.4718 0.060 Uiso 1 1 calc GR . . . .
H26B H 0.9575 0.2522 0.4677 0.060 Uiso 1 1 calc GR . . . .
H26C H 0.9096 0.1698 0.4553 0.060 Uiso 1 1 calc GR . . . .
C27 C 0.98714(14) 0.27969(14) 0.59685(6) 0.0286(5) Uani 1 1 d . . . . .
H27A H 0.9505 0.3246 0.5996 0.043 Uiso 1 1 calc GR . . . .
H27B H 1.0357 0.3029 0.5909 0.043 Uiso 1 1 calc GR . . . .
H27C H 0.9996 0.2487 0.6185 0.043 Uiso 1 1 calc GR . . . .
Br3 Br 1.34380(2) 0.62364(2) 0.66834(2) 0.02839(6) Uani 1 1 d . . . . .
Ni3 Ni 1.26290(2) 0.52505(2) 0.63640(2) 0.01791(7) Uani 1 1 d . . . . .
N5 N 1.12167(9) 0.61806(10) 0.61536(4) 0.0170(3) Uani 1 1 d . . . . .
N6 N 1.13592(9) 0.57012(11) 0.67086(4) 0.0177(3) Uani 1 1 d . . . . .
C55 C 1.16429(11) 0.57399(11) 0.64107(5) 0.0153(3) Uani 1 1 d . . . . .
C56 C 1.05080(12) 0.66759(14) 0.61831(5) 0.0247(4) Uani 1 1 d . . . . .
H56A H 1.0027 0.6351 0.6096 0.030 Uiso 1 1 calc R . . . .
H56B H 1.0499 0.7182 0.6041 0.030 Uiso 1 1 calc R . . . .
C57 C 1.05184(12) 0.69074(13) 0.65531(5) 0.0227(4) Uani 1 1 d . . . . .
H57A H 1.0015 0.7176 0.6579 0.027 Uiso 1 1 calc R . . . .
H57B H 1.0953 0.7301 0.6631 0.027 Uiso 1 1 calc R . . . .
C58 C 1.06341(12) 0.61297(15) 0.67667(6) 0.0264(4) Uani 1 1 d . . . . .
H58A H 1.0677 0.6271 0.7014 0.032 Uiso 1 1 calc R . . . .
H58B H 1.0174 0.5760 0.6702 0.032 Uiso 1 1 calc R . . . .
C59 C 1.28137(15) 0.39348(15) 0.63657(6) 0.0324(5) Uani 1 1 d . . . . .
H59 H 1.2693 0.3550 0.6532 0.039 Uiso 1 1 calc R . . . .
C60 C 1.22905(15) 0.42249(16) 0.60655(6) 0.0328(5) Uani 1 1 d . . . . .
H60 H 1.1741 0.4112 0.6011 0.039 Uiso 1 1 calc R . . . .
C61 C 1.27348(15) 0.47139(17) 0.58613(6) 0.0333(5) Uani 1 1 d . . . . .
H61 H 1.2549 0.4936 0.5639 0.040 Uiso 1 1 calc R . . . .
C62 C 1.34842(15) 0.47991(18) 0.60504(6) 0.0356(5) Uani 1 1 d . . . . .
H62 H 1.3899 0.5115 0.5984 0.043 Uiso 1 1 calc R . . . .
C63 C 1.35344(14) 0.43304(17) 0.63650(6) 0.0341(5) Uani 1 1 d . . . . .
H63 H 1.3983 0.4297 0.6542 0.041 Uiso 1 1 calc R . . . .
C64 C 1.14027(12) 0.61716(13) 0.58095(5) 0.0192(4) Uani 1 1 d . . . . .
C65 C 1.09935(12) 0.56205(14) 0.55692(5) 0.0231(4) Uani 1 1 d . . . . .
C66 C 1.11487(14) 0.56354(15) 0.52324(5) 0.0291(5) Uani 1 1 d . . . . .
H66 H 1.0878 0.5261 0.5067 0.035 Uiso 1 1 calc R . . . .
C67 C 1.16891(14) 0.61839(16) 0.51337(6) 0.0311(5) Uani 1 1 d . . . . .
C68 C 1.20614(14) 0.67465(15) 0.53752(6) 0.0299(5) Uani 1 1 d . . . . .
H68 H 1.2422 0.7133 0.5308 0.036 Uiso 1 1 calc R . . . .
C69 C 1.19203(12) 0.67590(14) 0.57148(5) 0.0235(4) Uani 1 1 d . . . . .
C70 C 1.03889(14) 0.50219(16) 0.56602(6) 0.0317(5) Uani 1 1 d . . . . .
H70A H 0.9864 0.5275 0.5611 0.048 Uiso 1 1 calc GR . . . .
H70B H 1.0516 0.4885 0.5906 0.048 Uiso 1 1 calc GR . . . .
H70C H 1.0394 0.4517 0.5523 0.048 Uiso 1 1 calc GR . . . .
C71 C 1.18535(18) 0.6179(2) 0.47682(6) 0.0450(7) Uani 1 1 d . . . . .
H71A H 1.1364 0.6066 0.4608 0.067 Uiso 1 1 calc GR . . . .
H71B H 1.2242 0.5748 0.4745 0.067 Uiso 1 1 calc GR . . . .
H71C H 1.2061 0.6719 0.4715 0.067 Uiso 1 1 calc GR . . . .
C72 C 1.22915(15) 0.74115(15) 0.59625(6) 0.0318(5) Uani 1 1 d . . . . .
H72A H 1.2637 0.7148 0.6156 0.048 Uiso 1 1 calc GR . . . .
H72B H 1.1878 0.7723 0.6049 0.048 Uiso 1 1 calc GR . . . .
H72C H 1.2602 0.7789 0.5844 0.048 Uiso 1 1 calc GR . . . .
C73 C 1.17009(11) 0.51564(13) 0.69845(5) 0.0179(4) Uani 1 1 d . . . . .
C74 C 1.21356(12) 0.54946(13) 0.72856(5) 0.0197(4) Uani 1 1 d . . . . .
C75 C 1.24379(12) 0.49576(14) 0.75532(5) 0.0228(4) Uani 1 1 d . . . . .
H75 H 1.2740 0.5178 0.7758 0.027 Uiso 1 1 calc R . . . .
C76 C 1.23101(12) 0.41103(14) 0.75294(5) 0.0231(4) Uani 1 1 d . . . . .
C77 C 1.18491(13) 0.37974(13) 0.72323(5) 0.0234(4) Uani 1 1 d . . . . .
H77 H 1.1751 0.3220 0.7215 0.028 Uiso 1 1 calc R . . . .
C78 C 1.15278(12) 0.43113(13) 0.69594(5) 0.0197(4) Uani 1 1 d . . . . .
C79 C 1.22715(14) 0.64084(14) 0.73329(6) 0.0262(4) Uani 1 1 d . . . . .
H79A H 1.1823 0.6658 0.7418 0.039 Uiso 1 1 calc GR . . . .
H79B H 1.2325 0.6659 0.7112 0.039 Uiso 1 1 calc GR . . . .
H79C H 1.2755 0.6503 0.7500 0.039 Uiso 1 1 calc GR . . . .
C80 C 1.26525(15) 0.35439(16) 0.78205(6) 0.0326(5) Uani 1 1 d . . . . .
H80A H 1.2598 0.3799 0.8041 0.049 Uiso 1 1 calc GR . . . .
H80B H 1.3212 0.3449 0.7814 0.049 Uiso 1 1 calc GR . . . .
H80C H 1.2370 0.3015 0.7796 0.049 Uiso 1 1 calc GR . . . .
C81 C 1.09830(13) 0.39395(15) 0.66571(6) 0.0277(4) Uani 1 1 d . . . . .
H81A H 1.0932 0.4319 0.6461 0.042 Uiso 1 1 calc GR . . . .
H81B H 1.0463 0.3845 0.6720 0.042 Uiso 1 1 calc GR . . . .
H81C H 1.1201 0.3412 0.6594 0.042 Uiso 1 1 calc GR . . . .
Br2 Br 0.83512(2) 0.64842(2) 0.65346(2) 0.02824(6) Uani 1 1 d . . . . .
Ni2 Ni 0.76834(2) 0.52230(2) 0.64735(2) 0.01566(7) Uani 1 1 d . . . . .
N3 N 0.65454(10) 0.55823(11) 0.69015(4) 0.0185(3) Uani 1 1 d . . . . .
N4 N 0.61950(9) 0.60402(11) 0.63466(4) 0.0169(3) Uani 1 1 d . . . . .
C28 C 0.67135(11) 0.56274(11) 0.65808(5) 0.0148(3) Uani 1 1 d . . . . .
C29 C 0.58532(13) 0.59755(17) 0.70087(5) 0.0298(5) Uani 1 1 d . . . . .
H29A H 0.5977 0.6124 0.7256 0.036 Uiso 1 1 calc R . . . .
H29B H 0.5405 0.5583 0.6977 0.036 Uiso 1 1 calc R . . . .
C30 C 0.56293(13) 0.67410(14) 0.67972(5) 0.0254(4) Uani 1 1 d . . . . .
H30A H 0.5140 0.6983 0.6856 0.030 Uiso 1 1 calc R . . . .
H30B H 0.6055 0.7158 0.6846 0.030 Uiso 1 1 calc R . . . .
C31 C 0.55022(12) 0.65009(14) 0.64228(5) 0.0233(4) Uani 1 1 d . . . . .
H31A H 0.5025 0.6152 0.6368 0.028 Uiso 1 1 calc R . . . .
H31B H 0.5420 0.7004 0.6278 0.028 Uiso 1 1 calc R . . . .
C32 C 0.84411(15) 0.45874(16) 0.61709(7) 0.0356(5) Uani 1 1 d . . . . .
H32 H 0.8722 0.4854 0.6014 0.043 Uiso 1 1 calc R . . . .
C33 C 0.87307(14) 0.44469(15) 0.65333(7) 0.0345(5) Uani 1 1 d . . . . .
H33 H 0.9233 0.4609 0.6655 0.041 Uiso 1 1 calc R . . . .
C34 C 0.81545(14) 0.40367(14) 0.66734(7) 0.0313(5) Uani 1 1 d . . . . .
H34 H 0.8199 0.3833 0.6902 0.038 Uiso 1 1 calc R . . . .
C35 C 0.74786(14) 0.39781(13) 0.64075(7) 0.0287(5) Uani 1 1 d . . . . .
H35 H 0.6974 0.3779 0.6436 0.034 Uiso 1 1 calc R . . . .
C36 C 0.76840(15) 0.42674(15) 0.60905(6) 0.0314(5) Uani 1 1 d . . . . .
H36 H 0.7364 0.4245 0.5869 0.038 Uiso 1 1 calc R . . . .
C37 C 0.70103(12) 0.50718(13) 0.71617(5) 0.0191(4) Uani 1 1 d . . . . .
C38 C 0.76184(12) 0.54310(13) 0.73955(5) 0.0200(4) Uani 1 1 d . . . . .
C39 C 0.80495(12) 0.49283(14) 0.76479(5) 0.0229(4) Uani 1 1 d . . . . .
H39 H 0.8475 0.5161 0.7804 0.027 Uiso 1 1 calc R . . . .
C40 C 0.78708(13) 0.40955(14) 0.76757(5) 0.0246(4) Uani 1 1 d . . . . .
C41 C 0.72355(14) 0.37667(14) 0.74503(5) 0.0256(4) Uani 1 1 d . . . . .
H41 H 0.7100 0.3202 0.7472 0.031 Uiso 1 1 calc R . . . .
C42 C 0.67913(12) 0.42490(14) 0.71928(5) 0.0229(4) Uani 1 1 d . . . . .
C43 C 0.77945(14) 0.63401(14) 0.73899(6) 0.0294(5) Uani 1 1 d . . . . .
H43A H 0.8014 0.6472 0.7183 0.044 Uiso 1 1 calc GR . . . .
H43B H 0.8177 0.6487 0.7595 0.044 Uiso 1 1 calc GR . . . .
H43C H 0.7307 0.6654 0.7388 0.044 Uiso 1 1 calc GR . . . .
C44 C 0.83449(15) 0.35693(16) 0.79527(6) 0.0331(5) Uani 1 1 d . . . . .
H44A H 0.8765 0.3904 0.8086 0.050 Uiso 1 1 calc GR . . . .
H44B H 0.8579 0.3105 0.7846 0.050 Uiso 1 1 calc GR . . . .
H44C H 0.7999 0.3357 0.8106 0.050 Uiso 1 1 calc GR . . . .
C45 C 0.60845(14) 0.38725(16) 0.69645(6) 0.0314(5) Uani 1 1 d . . . . .
H45A H 0.5617 0.3940 0.7073 0.047 Uiso 1 1 calc GR . . . .
H45B H 0.6180 0.3283 0.6932 0.047 Uiso 1 1 calc GR . . . .
H45C H 0.5999 0.4151 0.6740 0.047 Uiso 1 1 calc GR . . . .
C46 C 0.62251(11) 0.59847(13) 0.59834(5) 0.0173(4) Uani 1 1 d . . . . .
C47 C 0.59044(11) 0.52873(13) 0.58021(5) 0.0208(4) Uani 1 1 d . . . . .
C48 C 0.59038(13) 0.52520(15) 0.54480(5) 0.0262(4) Uani 1 1 d . . . . .
H48 H 0.5689 0.4780 0.5322 0.031 Uiso 1 1 calc R . . . .
C49 C 0.62094(14) 0.58885(16) 0.52750(5) 0.0278(4) Uani 1 1 d . . . . .
C50 C 0.64966(13) 0.65889(14) 0.54590(5) 0.0239(4) Uani 1 1 d . . . . .
H50 H 0.6700 0.7031 0.5342 0.029 Uiso 1 1 calc R . . . .
C51 C 0.64937(11) 0.66595(13) 0.58129(5) 0.0196(4) Uani 1 1 d . . . . .
C52 C 0.55533(13) 0.45830(14) 0.59756(6) 0.0263(4) Uani 1 1 d . . . . .
H52A H 0.5955 0.4156 0.6041 0.039 Uiso 1 1 calc GR . . . .
H52B H 0.5108 0.4348 0.5816 0.039 Uiso 1 1 calc GR . . . .
H52C H 0.5368 0.4788 0.6182 0.039 Uiso 1 1 calc GR . . . .
C53 C 0.6219(2) 0.5828(2) 0.48928(6) 0.0457(7) Uani 1 1 d . . . . .
H53A H 0.6253 0.5246 0.4828 0.068 Uiso 1 1 calc GR . . . .
H53B H 0.6676 0.6128 0.4838 0.068 Uiso 1 1 calc GR . . . .
H53C H 0.5734 0.6070 0.4765 0.068 Uiso 1 1 calc GR . . . .
C54 C 0.67462(14) 0.74560(14) 0.59949(5) 0.0259(4) Uani 1 1 d . . . . .
H54A H 0.6304 0.7847 0.5961 0.039 Uiso 1 1 calc GR . . . .
H54B H 0.7189 0.7692 0.5901 0.039 Uiso 1 1 calc GR . . . .
H54C H 0.6910 0.7349 0.6242 0.039 Uiso 1 1 calc GR . . . .
Br4 Br 0.58940(2) 0.15630(2) 0.64805(2) 0.03337(6) Uani 1 1 d . . . . .
Ni4 Ni 0.52430(2) 0.03062(2) 0.63447(2) 0.01705(7) Uani 1 1 d . . . . .
N7 N 0.41135(10) 0.05249(11) 0.67889(4) 0.0182(3) Uani 1 1 d . . . . .
N8 N 0.37118(9) 0.10330(11) 0.62439(4) 0.0169(3) Uani 1 1 d . . . . .
C82 C 0.42605(11) 0.06270(11) 0.64664(5) 0.0144(3) Uani 1 1 d . . . . .
C83 C 0.34210(13) 0.08749(16) 0.69120(5) 0.0288(5) Uani 1 1 d . . . . .
H83A H 0.3560 0.1007 0.7160 0.035 Uiso 1 1 calc R . . . .
H83B H 0.2989 0.0463 0.6882 0.035 Uiso 1 1 calc R . . . .
C84 C 0.31492(12) 0.16459(14) 0.67135(5) 0.0230(4) Uani 1 1 d . . . . .
H84A H 0.3557 0.2082 0.6761 0.028 Uiso 1 1 calc R . . . .
H84B H 0.2658 0.1855 0.6782 0.028 Uiso 1 1 calc R . . . .
C85 C 0.30041(12) 0.14300(15) 0.63361(5) 0.0234(4) Uani 1 1 d . . . . .
H85A H 0.2549 0.1049 0.6285 0.028 Uiso 1 1 calc R . . . .
H85B H 0.2878 0.1938 0.6197 0.028 Uiso 1 1 calc R . . . .
C86 C 0.50228(15) -0.08770(18) 0.61643(9) 0.0459(7) Uani 1 1 d . . . . .
H86 H 0.4502 -0.1083 0.6153 0.055 Uiso 1 1 calc R . . . .
C87 C 0.53100(16) -0.0440(2) 0.58973(7) 0.0457(7) Uani 1 1 d . . . . .
H87 H 0.5038 -0.0351 0.5669 0.055 Uiso 1 1 calc R . . . .
C88 C 0.60649(14) -0.01706(17) 0.60347(6) 0.0332(5) Uani 1 1 d . . . . .
H88 H 0.6388 0.0171 0.5921 0.040 Uiso 1 1 calc R . . . .
C89 C 0.62751(13) -0.04938(15) 0.63778(6) 0.0279(4) Uani 1 1 d . . . . .
H89 H 0.6763 -0.0406 0.6527 0.033 Uiso 1 1 calc R . . . .
C90 C 0.56491(15) -0.09552(15) 0.64543(8) 0.0373(6) Uani 1 1 d . . . . .
H90 H 0.5637 -0.1263 0.6659 0.045 Uiso 1 1 calc R . . . .
C91 C 0.45819(11) -0.00283(13) 0.70291(5) 0.0186(4) Uani 1 1 d . . . . .
C92 C 0.43807(13) -0.08649(14) 0.70223(5) 0.0225(4) Uani 1 1 d . . . . .
C93 C 0.48218(14) -0.13955(14) 0.72591(5) 0.0254(4) Uani 1 1 d . . . . .
H93 H 0.4696 -0.1968 0.7254 0.031 Uiso 1 1 calc R . . . .
C94 C 0.54427(13) -0.11037(14) 0.75023(5) 0.0244(4) Uani 1 1 d . . . . .
C95 C 0.56044(12) -0.02639(14) 0.75160(5) 0.0226(4) Uani 1 1 d . . . . .
H95 H 0.6016 -0.0060 0.7687 0.027 Uiso 1 1 calc R . . . .
C96 C 0.51753(12) 0.02902(13) 0.72828(5) 0.0197(4) Uani 1 1 d . . . . .
C97 C 0.36956(15) -0.12080(17) 0.67702(6) 0.0346(5) Uani 1 1 d . . . . .
H97A H 0.3753 -0.1053 0.6535 0.052 Uiso 1 1 calc GR . . . .
H97B H 0.3201 -0.0981 0.6822 0.052 Uiso 1 1 calc GR . . . .
H97C H 0.3688 -0.1812 0.6790 0.052 Uiso 1 1 calc GR . . . .
C98 C 0.59109(14) -0.16928(16) 0.77570(6) 0.0332(5) Uani 1 1 d . . . . .
H98A H 0.6010 -0.2205 0.7639 0.050 Uiso 1 1 calc GR . . . .
H98B H 0.5611 -0.1818 0.7941 0.050 Uiso 1 1 calc GR . . . .
H98C H 0.6415 -0.1437 0.7856 0.050 Uiso 1 1 calc GR . . . .
C99 C 0.53557(14) 0.11963(14) 0.73142(6) 0.0280(4) Uani 1 1 d . . . . .
H99A H 0.4864 0.1512 0.7260 0.042 Uiso 1 1 calc GR . . . .
H99B H 0.5708 0.1348 0.7153 0.042 Uiso 1 1 calc GR . . . .
H99C H 0.5613 0.1321 0.7550 0.042 Uiso 1 1 calc GR . . . .
C100 C 0.37389(11) 0.10434(12) 0.58796(5) 0.0165(3) Uani 1 1 d . . . . .
C101 C 0.39964(12) 0.17530(13) 0.57288(5) 0.0197(4) Uani 1 1 d . . . . .
C102 C 0.39864(13) 0.17542(13) 0.53741(5) 0.0233(4) Uani 1 1 d . . . . .
H102 H 0.4177 0.2226 0.5270 0.028 Uiso 1 1 calc R . . . .
C103 C 0.37046(13) 0.10830(14) 0.51680(5) 0.0239(4) Uani 1 1 d . . . . .
C104 C 0.34203(12) 0.04028(13) 0.53220(5) 0.0215(4) Uani 1 1 d . . . . .
H104 H 0.3220 -0.0055 0.5183 0.026 Uiso 1 1 calc R . . . .
C105 C 0.34207(11) 0.03736(13) 0.56772(5) 0.0181(4) Uani 1 1 d . . . . .
C106 C 0.42598(15) 0.25182(14) 0.59344(6) 0.0296(5) Uani 1 1 d . . . . .
H10A H 0.4411 0.2372 0.6178 0.044 Uiso 1 1 calc GR . . . .
H10B H 0.3827 0.2919 0.5908 0.044 Uiso 1 1 calc GR . . . .
H10C H 0.4713 0.2762 0.5851 0.044 Uiso 1 1 calc GR . . . .
C107 C 0.36949(17) 0.10952(17) 0.47843(6) 0.0360(5) Uani 1 1 d . . . . .
H10D H 0.4074 0.1506 0.4730 0.054 Uiso 1 1 calc GR . . . .
H10E H 0.3165 0.1240 0.4665 0.054 Uiso 1 1 calc GR . . . .
H10F H 0.3839 0.0548 0.4709 0.054 Uiso 1 1 calc GR . . . .
C108 C 0.30686(13) -0.03735(14) 0.58220(5) 0.0244(4) Uani 1 1 d . . . . .
H10G H 0.3090 -0.0301 0.6070 0.037 Uiso 1 1 calc GR . . . .
H10H H 0.3368 -0.0868 0.5780 0.037 Uiso 1 1 calc GR . . . .
H10I H 0.2518 -0.0438 0.5709 0.037 Uiso 1 1 calc GR . . . .
C109 C 0.8131(2) -0.2227(3) 0.45088(9) 0.0584(9) Uani 1 1 d . . . . .
H10J H 0.8638 -0.2107 0.4438 0.088 Uiso 1 1 calc GR . . . .
H10K H 0.7811 -0.1723 0.4491 0.088 Uiso 1 1 calc GR . . . .
H10L H 0.7853 -0.2654 0.4359 0.088 Uiso 1 1 calc GR . . . .
C110 C 0.82731(14) -0.25288(18) 0.48778(7) 0.0367(5) Uani 1 1 d . . . . .
C111 C 0.83378(17) -0.3357(2) 0.49448(8) 0.0433(6) Uani 1 1 d . . . . .
H111 H 0.8305 -0.3735 0.4758 0.052 Uiso 1 1 calc R . . . .
C112 C 0.8450(2) -0.3658(2) 0.52805(10) 0.0578(9) Uani 1 1 d . . . . .
H112 H 0.8488 -0.4236 0.5323 0.069 Uiso 1 1 calc R . . . .
C113 C 0.85074(17) -0.3105(3) 0.55528(8) 0.0632(12) Uani 1 1 d . . . . .
H113 H 0.8589 -0.3297 0.5784 0.076 Uiso 1 1 calc R . . . .
C114 C 0.8443(2) -0.2276(3) 0.54823(9) 0.0657(12) Uani 1 1 d . . . . .
H114 H 0.8489 -0.1892 0.5667 0.079 Uiso 1 1 calc R . . . .
C115 C 0.8315(2) -0.1992(2) 0.51494(10) 0.0555(8) Uani 1 1 d . . . . .
H115 H 0.8254 -0.1415 0.5107 0.067 Uiso 1 1 calc R . . . .
C123 C 0.5844(10) 0.2551(8) 0.4788(3) 0.0395(17) Uani 0.6 1 d . U P A 2
C124 C 0.5991(5) 0.3106(6) 0.5053(2) 0.0512(16) Uani 0.6 1 d . U P A 2
H124 H 0.5996 0.3680 0.5002 0.061 Uiso 0.6 1 calc R . P A 2
C125 C 0.6134(5) 0.2854(4) 0.5396(2) 0.0487(15) Uani 0.6 1 d . U P A 2
H125 H 0.6274 0.3251 0.5574 0.058 Uiso 0.6 1 calc R . P A 2
C126 C 0.6076(5) 0.2040(5) 0.5477(2) 0.0403(16) Uani 0.6 1 d . U P A 2
H126 H 0.6144 0.1876 0.5712 0.048 Uiso 0.6 1 calc R . P A 2
C127 C 0.5919(5) 0.1458(6) 0.5223(2) 0.0468(16) Uani 0.6 1 d . U P A 2
H127 H 0.5887 0.0890 0.5280 0.056 Uiso 0.6 1 calc R . P A 2
C128 C 0.5807(6) 0.1713(5) 0.4876(2) 0.0413(16) Uani 0.6 1 d . U P A 2
H128 H 0.5704 0.1310 0.4698 0.050 Uiso 0.6 1 calc R . P A 2
C129 C 0.5681(4) 0.2842(5) 0.44232(15) 0.0503(14) Uani 0.6 1 d . U P A 2
H12A H 0.5181 0.3145 0.4382 0.075 Uiso 0.6 1 calc GR . P A 2
H12B H 0.5648 0.2365 0.4268 0.075 Uiso 0.6 1 calc GR . P A 2
H12C H 0.6108 0.3208 0.4380 0.075 Uiso 0.6 1 calc GR . P A 2
C116 C 0.5884(15) 0.2690(12) 0.4830(6) 0.041(2) Uani 0.4 1 d . U P B 1
C117 C 0.6194(7) 0.3053(9) 0.5143(3) 0.046(2) Uani 0.4 1 d . U P B 1
H117 H 0.6385 0.3606 0.5154 0.055 Uiso 0.4 1 calc R . P B 1
C118 C 0.6219(8) 0.2567(8) 0.5451(3) 0.050(2) Uani 0.4 1 d . U P B 1
H118 H 0.6393 0.2817 0.5669 0.060 Uiso 0.4 1 calc R . P B 1
C119 C 0.6005(9) 0.1773(7) 0.5439(4) 0.043(2) Uani 0.4 1 d . U P B 1
H119 H 0.6021 0.1456 0.5643 0.051 Uiso 0.4 1 calc R . P B 1
C120 C 0.5755(7) 0.1426(9) 0.5111(3) 0.0419(19) Uani 0.4 1 d . U P B 1
H120 H 0.5615 0.0857 0.5093 0.050 Uiso 0.4 1 calc R . P B 1
C121 C 0.5708(9) 0.1900(9) 0.4810(4) 0.044(2) Uani 0.4 1 d . U P B 1
H121 H 0.5548 0.1648 0.4591 0.052 Uiso 0.4 1 calc R . P B 1
C122 C 0.5826(6) 0.3213(8) 0.4495(3) 0.060(2) Uani 0.4 1 d . U P B 1
H12D H 0.5287 0.3423 0.4429 0.090 Uiso 0.4 1 calc GR . P B 1
H12E H 0.5961 0.2867 0.4309 0.090 Uiso 0.4 1 calc GR . P B 1
H12F H 0.6195 0.3679 0.4536 0.090 Uiso 0.4 1 calc GR . P B 1

loop_
_atom_site_aniso_label
_atom_site_aniso_U_11
_atom_site_aniso_U_22
_atom_site_aniso_U_33
_atom_site_aniso_U_23
_atom_site_aniso_U_13
_atom_site_aniso_U_12
Br1 0.02097(10) 0.03471(12) 0.02800(11) -0.00366(9) -0.00087(8) -0.00447(9)
Ni1 0.01540(15) 0.01795(16) 0.02055(16) -0.00091(12) 0.00449(12) 0.00212(12)
N1 0.0199(8) 0.0137(7) 0.0234(8) -0.0012(6) 0.0080(6) 0.0009(6)
N2 0.0170(8) 0.0179(8) 0.0228(8) 0.0011(6) 0.0046(6) 0.0041(6)
C1 0.0169(8) 0.0111(8) 0.0199(9) -0.0031(7) 0.0022(7) -0.0033(7)
C2 0.0218(10) 0.0202(10) 0.0374(11) 0.0027(8) 0.0163(8) 0.0049(8)
C3 0.0255(10) 0.0182(10) 0.0389(12) -0.0009(8) 0.0145(9) 0.0049(8)
C4 0.0250(10) 0.0266(11) 0.0370(12) 0.0065(9) 0.0091(9) 0.0130(9)
C5 0.0449(14) 0.0179(10) 0.0402(13) -0.0007(9) 0.0214(10) 0.0080(9)
C6 0.0311(11) 0.0275(11) 0.0347(12) -0.0126(9) 0.0102(9) 0.0017(9)
C7 0.0313(11) 0.0316(11) 0.0221(10) -0.0034(8) 0.0085(8) 0.0084(9)
C8 0.0257(11) 0.0321(12) 0.0311(11) 0.0016(9) 0.0136(9) 0.0079(9)
C9 0.0299(11) 0.0328(12) 0.0349(12) 0.0042(10) 0.0125(9) 0.0158(10)
C10 0.0210(9) 0.0143(9) 0.0218(9) 0.0011(7) 0.0092(7) 0.0011(7)
C11 0.0245(10) 0.0199(10) 0.0243(10) -0.0010(8) 0.0100(8) -0.0003(8)
C12 0.0295(11) 0.0290(11) 0.0249(10) 0.0041(9) 0.0077(8) 0.0025(9)
C13 0.0338(12) 0.0234(11) 0.0371(12) 0.0095(9) 0.0168(9) 0.0092(9)
C14 0.0348(12) 0.0131(9) 0.0398(12) 0.0007(8) 0.0192(9) 0.0007(8)
C15 0.0237(10) 0.0167(9) 0.0288(10) -0.0029(8) 0.0126(8) -0.0007(8)
C16 0.0378(12) 0.0232(11) 0.0262(10) -0.0061(8) 0.0090(9) -0.0037(9)
C17 0.0550(17) 0.0356(14) 0.0527(16) 0.0217(13) 0.0181(13) 0.0172(13)
C18 0.0328(11) 0.0215(10) 0.0337(11) -0.0087(9) 0.0117(9) -0.0077(9)
C19 0.0185(9) 0.0212(10) 0.0193(9) 0.0009(7) 0.0009(7) 0.0049(8)
C20 0.0197(9) 0.0270(11) 0.0267(10) -0.0012(8) -0.0019(8) 0.0038(8)
C21 0.0292(11) 0.0341(12) 0.0214(10) -0.0048(9) -0.0058(8) 0.0091(9)
C22 0.0297(11) 0.0347(12) 0.0210(10) 0.0033(9) 0.0018(8) 0.0147(9)
C23 0.0264(10) 0.0251(10) 0.0245(10) 0.0069(8) 0.0046(8) 0.0049(8)
C24 0.0212(9) 0.0194(9) 0.0219(9) 0.0022(7) 0.0004(7) 0.0031(8)
C25 0.0263(11) 0.0361(13) 0.0417(13) -0.0070(10) -0.0022(9) -0.0054(10)
C26 0.0459(14) 0.0517(16) 0.0225(11) 0.0044(10) 0.0087(10) 0.0224(12)
C27 0.0353(12) 0.0227(10) 0.0266(10) 0.0017(8) 0.0016(9) -0.0052(9)
Br3 0.01987(10) 0.03680(13) 0.02760(11) -0.00420(9) 0.00152(8) -0.00532(9)
Ni3 0.01542(15) 0.02138(17) 0.01707(15) -0.00218(12) 0.00313(12) 0.00517(13)
N5 0.0159(7) 0.0194(8) 0.0155(7) -0.0019(6) 0.0023(6) 0.0041(6)
N6 0.0156(7) 0.0200(8) 0.0182(7) 0.0007(6) 0.0047(6) 0.0041(6)
C55 0.0157(8) 0.0133(8) 0.0165(8) -0.0034(7) 0.0013(6) -0.0020(7)
C56 0.0207(10) 0.0285(11) 0.0243(10) -0.0005(8) 0.0016(7) 0.0111(8)
C57 0.0181(9) 0.0232(10) 0.0271(10) -0.0049(8) 0.0046(7) 0.0067(8)
C58 0.0197(10) 0.0337(12) 0.0285(10) 0.0031(9) 0.0114(8) 0.0074(9)
C59 0.0410(13) 0.0223(11) 0.0345(12) -0.0038(9) 0.0079(10) 0.0128(10)
C60 0.0356(12) 0.0303(12) 0.0316(11) -0.0135(9) 0.0030(9) 0.0080(10)
C61 0.0389(13) 0.0402(13) 0.0216(10) -0.0076(9) 0.0079(9) 0.0182(11)
C62 0.0308(12) 0.0472(15) 0.0324(12) -0.0016(10) 0.0156(9) 0.0176(11)
C63 0.0309(12) 0.0394(13) 0.0320(11) -0.0031(10) 0.0054(9) 0.0204(10)
C64 0.0211(9) 0.0204(9) 0.0159(9) 0.0016(7) 0.0024(7) 0.0063(8)
C65 0.0253(10) 0.0240(10) 0.0184(9) -0.0006(8) -0.0006(7) 0.0051(8)
C66 0.0360(12) 0.0323(12) 0.0171(9) -0.0023(8) -0.0008(8) 0.0109(10)
C67 0.0357(12) 0.0387(13) 0.0193(10) 0.0056(9) 0.0059(8) 0.0168(10)
C68 0.0331(12) 0.0319(12) 0.0267(11) 0.0100(9) 0.0103(9) 0.0081(9)
C69 0.0240(10) 0.0240(10) 0.0224(10) 0.0035(8) 0.0035(8) 0.0043(8)
C70 0.0343(12) 0.0332(12) 0.0253(10) -0.0044(9) -0.0013(9) -0.0046(10)
C71 0.0534(16) 0.0630(19) 0.0211(11) 0.0075(11) 0.0138(10) 0.0190(14)
C72 0.0360(12) 0.0258(11) 0.0327(11) 0.0034(9) 0.0033(9) -0.0064(9)
C73 0.0157(8) 0.0222(10) 0.0172(8) 0.0007(7) 0.0065(7) 0.0022(7)
C74 0.0206(9) 0.0217(10) 0.0181(9) -0.0032(7) 0.0072(7) 0.0010(8)
C75 0.0249(10) 0.0278(11) 0.0160(9) -0.0026(8) 0.0041(7) 0.0026(8)
C76 0.0249(10) 0.0269(11) 0.0185(9) 0.0020(8) 0.0059(7) 0.0055(8)
C77 0.0271(10) 0.0196(10) 0.0244(10) 0.0003(8) 0.0071(8) -0.0001(8)
C78 0.0189(9) 0.0222(10) 0.0185(9) -0.0019(7) 0.0045(7) -0.0004(7)
C79 0.0325(11) 0.0221(10) 0.0244(10) -0.0037(8) 0.0064(8) -0.0009(8)
C80 0.0417(13) 0.0312(12) 0.0235(10) 0.0053(9) 0.0014(9) 0.0066(10)
C81 0.0264(10) 0.0279(11) 0.0269(10) -0.0018(8) -0.0014(8) -0.0058(9)
Br2 0.02344(11) 0.02104(11) 0.04096(13) 0.00006(9) 0.00752(9) -0.00614(8)
Ni2 0.01366(15) 0.01436(15) 0.01999(15) -0.00031(12) 0.00574(12) 0.00174(12)
N3 0.0179(8) 0.0240(8) 0.0146(7) 0.0018(6) 0.0054(6) 0.0061(7)
N4 0.0151(7) 0.0215(8) 0.0146(7) 0.0000(6) 0.0039(6) 0.0049(6)
C28 0.0160(8) 0.0126(8) 0.0156(8) -0.0009(6) 0.0025(6) -0.0019(7)
C29 0.0269(11) 0.0462(14) 0.0186(9) 0.0033(9) 0.0107(8) 0.0158(10)
C30 0.0228(10) 0.0299(11) 0.0238(10) -0.0053(8) 0.0049(8) 0.0112(8)
C31 0.0167(9) 0.0334(11) 0.0201(9) 0.0013(8) 0.0040(7) 0.0114(8)
C32 0.0345(12) 0.0298(12) 0.0497(14) -0.0031(10) 0.0274(11) 0.0091(10)
C33 0.0205(10) 0.0268(11) 0.0564(15) -0.0049(10) 0.0076(10) 0.0092(9)
C34 0.0322(12) 0.0205(10) 0.0420(13) 0.0053(9) 0.0089(10) 0.0134(9)
C35 0.0271(11) 0.0161(10) 0.0452(13) -0.0045(9) 0.0124(9) 0.0031(8)
C36 0.0356(12) 0.0270(11) 0.0330(11) -0.0117(9) 0.0101(9) 0.0077(9)
C37 0.0210(9) 0.0235(10) 0.0135(8) 0.0024(7) 0.0051(7) 0.0060(8)
C38 0.0218(9) 0.0204(10) 0.0182(9) 0.0004(7) 0.0045(7) 0.0024(8)
C39 0.0228(10) 0.0265(11) 0.0185(9) -0.0017(8) 0.0011(7) 0.0031(8)
C40 0.0278(10) 0.0264(11) 0.0198(9) 0.0051(8) 0.0049(8) 0.0075(9)
C41 0.0335(11) 0.0212(10) 0.0228(10) 0.0046(8) 0.0064(8) -0.0010(9)
C42 0.0251(10) 0.0263(11) 0.0177(9) 0.0023(8) 0.0051(7) -0.0018(8)
C43 0.0376(12) 0.0217(11) 0.0270(10) -0.0008(8) 0.0002(9) -0.0005(9)
C44 0.0388(13) 0.0318(12) 0.0268(11) 0.0100(9) 0.0005(9) 0.0090(10)
C45 0.0338(12) 0.0361(13) 0.0237(10) 0.0018(9) 0.0031(9) -0.0112(10)
C46 0.0151(8) 0.0230(10) 0.0135(8) 0.0002(7) 0.0013(6) 0.0038(7)
C47 0.0183(9) 0.0240(10) 0.0197(9) 0.0002(8) 0.0019(7) 0.0004(8)
C48 0.0295(11) 0.0291(11) 0.0191(9) -0.0060(8) 0.0014(8) -0.0029(9)
C49 0.0306(11) 0.0360(12) 0.0167(9) -0.0017(8) 0.0035(8) -0.0014(9)
C50 0.0274(10) 0.0276(11) 0.0166(9) 0.0040(8) 0.0038(7) 0.0009(8)
C51 0.0186(9) 0.0231(10) 0.0167(9) 0.0017(7) 0.0015(7) 0.0031(8)
C52 0.0231(10) 0.0271(11) 0.0278(10) 0.0005(8) 0.0022(8) -0.0057(8)
C53 0.0663(18) 0.0548(17) 0.0167(11) -0.0054(10) 0.0092(11) -0.0139(14)
C54 0.0335(11) 0.0212(10) 0.0225(10) 0.0011(8) 0.0033(8) -0.0020(9)
Br4 0.02834(12) 0.02883(12) 0.04484(14) -0.00627(10) 0.01161(10) -0.00852(9)
Ni4 0.01424(15) 0.02066(17) 0.01691(15) -0.00248(12) 0.00452(11) 0.00227(12)
N7 0.0176(8) 0.0250(8) 0.0125(7) 0.0005(6) 0.0040(6) 0.0045(7)
N8 0.0171(7) 0.0214(8) 0.0123(7) -0.0019(6) 0.0025(6) 0.0044(6)
C82 0.0150(8) 0.0143(8) 0.0138(8) -0.0024(6) 0.0022(6) -0.0014(7)
C83 0.0241(10) 0.0462(14) 0.0179(9) 0.0027(9) 0.0091(8) 0.0112(10)
C84 0.0178(9) 0.0313(11) 0.0198(9) -0.0096(8) 0.0026(7) 0.0067(8)
C85 0.0172(9) 0.0361(12) 0.0168(9) -0.0033(8) 0.0021(7) 0.0092(8)
C86 0.0239(11) 0.0383(14) 0.077(2) -0.0317(14) 0.0140(12) 0.0008(10)
C87 0.0347(13) 0.067(2) 0.0337(13) -0.0292(13) 0.0018(10) 0.0169(13)
C88 0.0301(11) 0.0439(14) 0.0295(11) -0.0035(10) 0.0159(9) 0.0124(10)
C89 0.0202(10) 0.0305(11) 0.0340(11) 0.0001(9) 0.0074(8) 0.0077(9)
C90 0.0338(12) 0.0222(11) 0.0609(16) 0.0055(11) 0.0220(11) 0.0124(10)
C91 0.0197(9) 0.0252(10) 0.0121(8) 0.0022(7) 0.0056(7) 0.0049(8)
C92 0.0269(10) 0.0265(11) 0.0148(8) 0.0002(8) 0.0057(7) -0.0011(8)
C93 0.0349(11) 0.0219(10) 0.0211(9) 0.0017(8) 0.0094(8) 0.0011(9)
C94 0.0262(10) 0.0295(11) 0.0192(9) 0.0065(8) 0.0086(8) 0.0079(9)
C95 0.0215(9) 0.0302(11) 0.0163(9) 0.0021(8) 0.0034(7) 0.0035(8)
C96 0.0197(9) 0.0243(10) 0.0157(8) 0.0012(7) 0.0049(7) 0.0012(8)
C97 0.0407(13) 0.0367(13) 0.0241(10) -0.0002(9) -0.0014(9) -0.0116(11)
C98 0.0330(12) 0.0365(13) 0.0301(11) 0.0116(10) 0.0060(9) 0.0126(10)
C99 0.0329(11) 0.0263(11) 0.0231(10) 0.0003(8) 0.0001(8) -0.0020(9)
C100 0.0168(8) 0.0201(9) 0.0124(8) -0.0003(7) 0.0020(6) 0.0057(7)
C101 0.0209(9) 0.0192(9) 0.0189(9) -0.0003(7) 0.0026(7) 0.0026(7)
C102 0.0290(10) 0.0218(10) 0.0196(9) 0.0041(8) 0.0057(8) 0.0017(8)
C103 0.0274(10) 0.0296(11) 0.0149(9) 0.0009(8) 0.0044(7) 0.0051(9)
C104 0.0238(10) 0.0241(10) 0.0157(9) -0.0042(7) 0.0008(7) 0.0022(8)
C105 0.0179(9) 0.0200(9) 0.0157(9) 0.0007(7) 0.0012(7) 0.0022(7)
C106 0.0407(12) 0.0209(10) 0.0273(10) -0.0027(8) 0.0064(9) -0.0032(9)
C107 0.0533(15) 0.0403(14) 0.0157(10) 0.0015(9) 0.0100(9) -0.0012(11)
C108 0.0274(10) 0.0244(10) 0.0212(9) -0.0006(8) 0.0039(8) -0.0032(8)
C109 0.0520(18) 0.076(2) 0.0482(17) 0.0191(16) 0.0118(14) 0.0235(17)
C110 0.0265(11) 0.0460(15) 0.0380(13) 0.0041(11) 0.0062(9) 0.0083(10)
C111 0.0440(15) 0.0459(16) 0.0405(14) -0.0084(12) 0.0090(11) 0.0078(12)
C112 0.0577(19) 0.0544(19) 0.065(2) 0.0226(16) 0.0217(16) 0.0253(16)
C113 0.0304(14) 0.129(4) 0.0303(14) 0.0182(18) 0.0056(10) 0.0073(18)
C114 0.0508(18) 0.099(3) 0.0505(18) -0.038(2) 0.0181(15) -0.035(2)
C115 0.0591(19) 0.0437(17) 0.071(2) -0.0179(15) 0.0306(16) -0.0157(15)
C123 0.034(3) 0.045(4) 0.039(3) -0.005(3) 0.004(2) 0.013(3)
C124 0.064(4) 0.040(3) 0.047(4) -0.003(3) 0.002(3) 0.005(3)
C125 0.065(3) 0.036(3) 0.044(3) -0.012(3) 0.005(2) 0.003(3)
C126 0.040(3) 0.040(4) 0.041(3) 0.001(3) 0.010(2) 0.003(3)
C127 0.048(3) 0.038(3) 0.051(4) 0.003(3) -0.002(3) 0.005(2)
C128 0.042(3) 0.037(4) 0.041(4) -0.011(3) -0.001(3) 0.008(2)
C129 0.048(3) 0.062(4) 0.039(3) -0.007(3) 0.002(2) 0.011(3)
C116 0.034(3) 0.044(4) 0.045(4) 0.000(3) 0.004(3) 0.011(3)
C117 0.045(4) 0.035(3) 0.050(4) -0.005(4) -0.014(3) 0.006(3)
C118 0.055(4) 0.040(5) 0.050(4) -0.012(4) -0.006(3) 0.017(4)
C119 0.044(4) 0.037(5) 0.047(4) -0.003(4) 0.009(3) 0.015(4)
C120 0.044(4) 0.035(3) 0.046(5) -0.003(4) 0.006(3) 0.005(3)
C121 0.044(4) 0.042(5) 0.044(4) -0.006(4) 0.003(3) 0.005(4)
C122 0.045(4) 0.068(5) 0.065(5) 0.011(4) 0.005(4) 0.013(4)

loop_
_atom_type_symbol
_atom_type_description
_atom_type_scat_dispersion_real
_atom_type_scat_dispersion_imag
_atom_type_scat_source
C C 0.0181 0.0091 'International Tables Vol C Tables 4.2.6.8 and 6.1.1.4'
H H 0.0000 0.0000 'International Tables Vol C Tables 4.2.6.8 and 6.1.1.4'
Br Br -0.6763 1.2805 'International Tables Vol C Tables 4.2.6.8 and 6.1.1.4'
N N 0.0311 0.0180 'International Tables Vol C Tables 4.2.6.8 and 6.1.1.4'
Ni Ni -3.0029 0.5091 'International Tables Vol C Tables 4.2.6.8 and 6.1.1.4'

loop_
_geom_angle_atom_site_label_1
_geom_angle_atom_site_label_2
_geom_angle_atom_site_label_3
_geom_angle
C1 Ni1 Br1 95.70(6)
C1 Ni1 C5 121.63(9)
C1 Ni1 C6 102.83(9)
C1 Ni1 C7 119.13(8)
C1 Ni1 C8 153.96(9)
C1 Ni1 C9 158.26(9)
C5 Ni1 Br1 129.10(8)
C5 Ni1 C7 64.88(9)
C5 Ni1 C8 63.86(9)
C5 Ni1 C9 37.55(10)
C6 Ni1 Br1 161.37(7)
C6 Ni1 C5 39.79(10)
C6 Ni1 C7 39.31(10)
C6 Ni1 C8 64.16(9)
C6 Ni1 C9 64.80(10)
C7 Ni1 Br1 127.74(7)
C7 Ni1 C8 36.65(9)
C8 Ni1 Br1 98.02(7)
C9 Ni1 Br1 98.14(7)
C9 Ni1 C7 63.54(9)
C9 Ni1 C8 38.60(9)
C1 N1 C2 122.82(17)
C1 N1 C10 123.05(16)
C10 N1 C2 113.97(16)
C1 N2 C4 125.27(18)
C1 N2 C19 120.37(16)
C19 N2 C4 114.15(16)
N1 C1 Ni1 122.10(14)
N1 C1 N2 116.91(17)
N2 C1 Ni1 120.77(14)
N1 C2 H2A 109.7
N1 C2 H2B 109.7
N1 C2 C3 109.68(17)
H2A C2 H2B 108.2
C3 C2 H2A 109.7
C3 C2 H2B 109.7
C2 C3 H3A 110.1
C2 C3 H3B 110.1
H3A C3 H3B 108.5
C4 C3 C2 107.79(19)
C4 C3 H3A 110.1
C4 C3 H3B 110.1
N2 C4 C3 110.54(18)
N2 C4 H4A 109.5
N2 C4 H4B 109.5
C3 C4 H4A 109.5
C3 C4 H4B 109.5
H4A C4 H4B 108.1
Ni1 C5 H5 126.6
C6 C5 Ni1 66.31(12)
C6 C5 H5 126.8
C9 C5 Ni1 71.82(14)
C9 C5 H5 126.8
C9 C5 C6 106.5(2)
Ni1 C6 H6 116.7
C5 C6 Ni1 73.90(14)
C5 C6 H6 125.6
C5 C6 C7 108.8(2)
C7 C6 Ni1 75.82(13)
C7 C6 H6 125.6
Ni1 C7 H7 128.1
C6 C7 Ni1 64.87(12)
C6 C7 H7 126.6
C8 C7 Ni1 71.81(13)
C8 C7 C6 106.7(2)
C8 C7 H7 126.6
Ni1 C8 H8 125.0
C7 C8 Ni1 71.54(12)
C7 C8 H8 125.6
C7 C8 C9 108.8(2)
C9 C8 Ni1 69.48(12)
C9 C8 H8 125.6
Ni1 C9 H9 123.4
C5 C9 Ni1 70.63(13)
C5 C9 C8 108.6(2)
C5 C9 H9 125.7
C8 C9 Ni1 71.93(12)
C8 C9 H9 125.7
C11 C10 N1 118.80(18)
C15 C10 N1 119.67(18)
C15 C10 C11 120.98(19)
C10 C11 C16 121.9(2)
C12 C11 C10 118.6(2)
C12 C11 C16 119.4(2)
C11 C12 H12 119.2
C13 C12 C11 121.7(2)
C13 C12 H12 119.2
C12 C13 C17 120.6(3)
C14 C13 C12 118.7(2)
C14 C13 C17 120.7(2)
C13 C14 H14 119.2
C13 C14 C15 121.6(2)
C15 C14 H14 119.2
C10 C15 C14 118.3(2)
C10 C15 C18 122.4(2)
C14 C15 C18 119.2(2)
C11 C16 H16A 109.5
C11 C16 H16B 109.5
C11 C16 H16C 109.5
H16A C16 H16B 109.5
H16A C16 H16C 109.5
H16B C16 H16C 109.5
C13 C17 H17A 109.5
C13 C17 H17B 109.5
C13 C17 H17C 109.5
H17A C17 H17B 109.5
H17A C17 H17C 109.5
H17B C17 H17C 109.5
C15 C18 H18A 109.5
C15 C18 H18B 109.5
C15 C18 H18C 109.5
H18A C18 H18B 109.5
H18A C18 H18C 109.5
H18B C18 H18C 109.5
C20 C19 N2 118.51(19)
C24 C19 N2 120.13(18)
C24 C19 C20 121.2(2)
C19 C20 C25 122.0(2)
C21 C20 C19 118.2(2)
C21 C20 C25 119.8(2)
C20 C21 H21 119.0
C22 C21 C20 122.1(2)
C22 C21 H21 119.0
C21 C22 C23 118.0(2)
C21 C22 C26 121.5(2)
C23 C22 C26 120.4(2)
C22 C23 H23 119.1
C22 C23 C24 121.9(2)
C24 C23 H23 119.1
C19 C24 C23 118.4(2)
C19 C24 C27 121.83(19)
C23 C24 C27 119.8(2)
C20 C25 H25A 109.5
C20 C25 H25B 109.5
C20 C25 H25C 109.5
H25A C25 H25B 109.5
H25A C25 H25C 109.5
H25B C25 H25C 109.5
C22 C26 H26A 109.5
C22 C26 H26B 109.5
C22 C26 H26C 109.5
H26A C26 H26B 109.5
H26A C26 H26C 109.5
H26B C26 H26C 109.5
C24 C27 H27A 109.5
C24 C27 H27B 109.5
C24 C27 H27C 109.5
H27A C27 H27B 109.5
H27A C27 H27C 109.5
H27B C27 H27C 109.5
C55 Ni3 Br3 97.04(6)
C55 Ni3 C59 122.88(9)
C55 Ni3 C60 102.69(9)
C55 Ni3 C61 117.53(8)
C55 Ni3 C62 151.86(9)
C55 Ni3 C63 160.15(10)
C59 Ni3 Br3 126.79(7)
C59 Ni3 C61 65.00(10)
C59 Ni3 C62 63.97(10)
C59 Ni3 C63 37.84(11)
C60 Ni3 Br3 160.26(7)
C60 Ni3 C59 39.84(10)
C60 Ni3 C61 39.31(11)
C60 Ni3 C62 64.11(11)
C60 Ni3 C63 65.06(10)
C61 Ni3 Br3 128.38(8)
C61 Ni3 C62 36.61(10)
C62 Ni3 Br3 97.73(8)
C63 Ni3 Br3 96.10(8)
C63 Ni3 C61 63.74(9)
C63 Ni3 C62 38.67(10)
C55 N5 C56 125.23(16)
C55 N5 C64 121.34(16)
C64 N5 C56 113.35(16)
C55 N6 C58 123.63(17)
C55 N6 C73 121.49(16)
C73 N6 C58 114.54(16)
N5 C55 Ni3 121.67(14)
N6 C55 Ni3 121.66(14)
N6 C55 N5 116.58(17)
N5 C56 H56A 109.7
N5 C56 H56B 109.7
N5 C56 C57 109.73(16)
H56A C56 H56B 108.2
C57 C56 H56A 109.7
C57 C56 H56B 109.7
C56 C57 H57A 110.1
C56 C57 H57B 110.1
C56 C57 C58 108.19(18)
H57A C57 H57B 108.4
C58 C57 H57A 110.1
C58 C57 H57B 110.1
N6 C58 C57 109.82(17)
N6 C58 H58A 109.7
N6 C58 H58B 109.7
C57 C58 H58A 109.7
C57 C58 H58B 109.7
H58A C58 H58B 108.2
Ni3 C59 H59 126.9
C60 C59 Ni3 66.61(13)
C60 C59 H59 126.9
C63 C59 Ni3 71.18(14)
C63 C59 H59 126.9
C63 C59 C60 106.3(2)
Ni3 C60 H60 117.2
C59 C60 Ni3 73.55(14)
C59 C60 H60 125.6
C59 C60 C61 108.8(2)
C61 C60 Ni3 75.57(14)
C61 C60 H60 125.6
Ni3 C61 H61 127.9
C60 C61 Ni3 65.12(12)
C60 C61 H61 126.6
C62 C61 Ni3 71.82(13)
C62 C61 C60 106.8(2)
C62 C61 H61 126.6
Ni3 C62 H62 125.6
C61 C62 Ni3 71.57(13)
C61 C62 H62 125.5
C61 C62 C63 108.9(2)
C63 C62 Ni3 68.90(12)
C63 C62 H62 125.5
Ni3 C63 H63 122.6
C59 C63 Ni3 70.98(13)
C59 C63 C62 108.7(2)
C59 C63 H63 125.7
C62 C63 Ni3 72.43(13)
C62 C63 H63 125.7
C65 C64 N5 118.32(19)
C69 C64 N5 119.81(18)
C69 C64 C65 121.56(19)
C64 C65 C70 122.41(19)
C66 C65 C64 118.4(2)
C66 C65 C70 119.2(2)
C65 C66 H66 119.2
C67 C66 C65 121.5(2)
C67 C66 H66 119.2
C66 C67 C68 118.6(2)
C66 C67 C71 120.4(2)
C68 C67 C71 121.0(3)
C67 C68 H68 119.1
C67 C68 C69 121.9(2)
C69 C68 H68 119.1
C64 C69 C68 117.9(2)
C64 C69 C72 121.62(19)
C68 C69 C72 120.4(2)
C65 C70 H70A 109.5
C65 C70 H70B 109.5
C65 C70 H70C 109.5
H70A C70 H70B 109.5
H70A C70 H70C 109.5
H70B C70 H70C 109.5
C67 C71 H71A 109.5
C67 C71 H71B 109.5
C67 C71 H71C 109.5
H71A C71 H71B 109.5
H71A C71 H71C 109.5
H71B C71 H71C 109.5
C69 C72 H72A 109.5
C69 C72 H72B 109.5
C69 C72 H72C 109.5
H72A C72 H72B 109.5
H72A C72 H72C 109.5
H72B C72 H72C 109.5
C74 C73 N6 119.27(18)
C78 C73 N6 119.25(18)
C78 C73 C74 121.19(19)
C73 C74 C79 122.56(19)
C75 C74 C73 118.2(2)
C75 C74 C79 119.23(19)
C74 C75 H75 119.0
C76 C75 C74 121.93(19)
C76 C75 H75 119.0
C75 C76 C77 118.45(19)
C75 C76 C80 120.8(2)
C77 C76 C80 120.7(2)
C76 C77 H77 119.2
C76 C77 C78 121.7(2)
C78 C77 H77 119.2
C73 C78 C81 122.77(19)
C77 C78 C73 118.40(19)
C77 C78 C81 118.78(19)
C74 C79 H79A 109.5
C74 C79 H79B 109.5
C74 C79 H79C 109.5
H79A C79 H79B 109.5
H79A C79 H79C 109.5
H79B C79 H79C 109.5
C76 C80 H80A 109.5
C76 C80 H80B 109.5
C76 C80 H80C 109.5
H80A C80 H80B 109.5
H80A C80 H80C 109.5
H80B C80 H80C 109.5
C78 C81 H81A 109.5
C78 C81 H81B 109.5
C78 C81 H81C 109.5
H81A C81 H81B 109.5
H81A C81 H81C 109.5
H81B C81 H81C 109.5
C28 Ni2 Br2 96.40(6)
C28 Ni2 C32 156.27(10)
C28 Ni2 C33 156.12(10)
C28 Ni2 C34 120.55(9)
C28 Ni2 C35 103.11(8)
C28 Ni2 C36 120.35(9)
C32 Ni2 Br2 98.01(7)
C32 Ni2 C33 38.91(11)
C32 Ni2 C34 63.87(10)
C33 Ni2 Br2 96.26(7)
C33 Ni2 C34 37.07(10)
C34 Ni2 Br2 125.93(7)
C35 Ni2 Br2 160.27(7)
C35 Ni2 C32 64.66(9)
C35 Ni2 C33 64.47(9)
C35 Ni2 C34 39.36(10)
C35 Ni2 C36 39.67(10)
C36 Ni2 Br2 129.68(7)
C36 Ni2 C32 37.37(10)
C36 Ni2 C33 64.13(10)
C36 Ni2 C34 65.01(10)
C28 N3 C29 124.01(17)
C28 N3 C37 120.98(16)
C37 N3 C29 114.81(16)
C28 N4 C31 125.00(16)
C28 N4 C46 121.12(16)
C46 N4 C31 113.52(15)
N3 C28 Ni2 121.76(14)
N3 C28 N4 116.55(17)
N4 C28 Ni2 121.42(14)
N3 C29 H29A 109.7
N3 C29 H29B 109.7
N3 C29 C30 109.85(17)
H29A C29 H29B 108.2
C30 C29 H29A 109.7
C30 C29 H29B 109.7
C29 C30 H30A 110.1
C29 C30 H30B 110.1
H30A C30 H30B 108.4
C31 C30 C29 108.10(18)
C31 C30 H30A 110.1
C31 C30 H30B 110.1
N4 C31 C30 109.98(16)
N4 C31 H31A 109.7
N4 C31 H31B 109.7
C30 C31 H31A 109.7
C30 C31 H31B 109.7
H31A C31 H31B 108.2
Ni2 C32 H32 124.2
C33 C32 Ni2 70.77(13)
C33 C32 H32 125.7
C36 C32 Ni2 70.93(13)
C36 C32 H32 125.7
C36 C32 C33 108.6(2)
Ni2 C33 H33 124.1
C32 C33 Ni2 70.32(13)
C32 C33 H33 125.7
C34 C33 Ni2 71.53(13)
C34 C33 C32 108.6(2)
C34 C33 H33 125.7
Ni2 C34 H34 127.8
C33 C34 Ni2 71.40(14)
C33 C34 H34 126.6
C33 C34 C35 106.8(2)
C35 C34 Ni2 65.62(12)
C35 C34 H34 126.6
Ni2 C35 H35 117.2
C34 C35 Ni2 75.02(13)
C34 C35 H35 125.5
C34 C35 C36 109.0(2)
C36 C35 Ni2 74.19(13)
C36 C35 H35 125.5
Ni2 C36 H36 126.9
C32 C36 Ni2 71.70(14)
C32 C36 C35 106.5(2)
C32 C36 H36 126.7
C35 C36 Ni2 66.14(12)
C35 C36 H36 126.7
C38 C37 N3 119.42(19)
C42 C37 N3 118.82(18)
C42 C37 C38 121.48(19)
C37 C38 C43 121.84(19)
C39 C38 C37 118.3(2)
C39 C38 C43 119.79(19)
C38 C39 H39 119.2
C40 C39 C38 121.5(2)
C40 C39 H39 119.2
C39 C40 C41 118.72(19)
C39 C40 C44 120.3(2)
C41 C40 C44 121.0(2)
C40 C41 H41 119.3
C40 C41 C42 121.5(2)
C42 C41 H41 119.3
C37 C42 C41 118.3(2)
C37 C42 C45 122.3(2)
C41 C42 C45 119.4(2)
C38 C43 H43A 109.5
C38 C43 H43B 109.5
C38 C43 H43C 109.5
H43A C43 H43B 109.5
H43A C43 H43C 109.5
H43B C43 H43C 109.5
C40 C44 H44A 109.5
C40 C44 H44B 109.5
C40 C44 H44C 109.5
H44A C44 H44B 109.5
H44A C44 H44C 109.5
H44B C44 H44C 109.5
C42 C45 H45A 109.5
C42 C45 H45B 109.5
C42 C45 H45C 109.5
H45A C45 H45B 109.5
H45A C45 H45C 109.5
H45B C45 H45C 109.5
C47 C46 N4 118.63(18)
C47 C46 C51 121.17(18)
C51 C46 N4 119.84(18)
C46 C47 C52 122.16(18)
C48 C47 C46 118.5(2)
C48 C47 C52 119.4(2)
C47 C48 H48 119.2
C49 C48 C47 121.7(2)
C49 C48 H48 119.2
C48 C49 C50 118.67(19)
C48 C49 C53 120.7(2)
C50 C49 C53 120.6(2)
C49 C50 H50 119.2
C49 C50 C51 121.6(2)
C51 C50 H50 119.2
C46 C51 C54 122.11(18)
C50 C51 C46 118.15(19)
C50 C51 C54 119.70(19)
C47 C52 H52A 109.5
C47 C52 H52B 109.5
C47 C52 H52C 109.5
H52A C52 H52B 109.5
H52A C52 H52C 109.5
H52B C52 H52C 109.5
C49 C53 H53A 109.5
C49 C53 H53B 109.5
C49 C53 H53C 109.5
H53A C53 H53B 109.5
H53A C53 H53C 109.5
H53B C53 H53C 109.5
C51 C54 H54A 109.5
C51 C54 H54B 109.5
C51 C54 H54C 109.5
H54A C54 H54B 109.5
H54A C54 H54C 109.5
H54B C54 H54C 109.5
C82 Ni4 Br4 96.70(6)
C82 Ni4 C86 102.79(9)
C82 Ni4 C87 122.11(9)
C82 Ni4 C88 158.86(9)
C82 Ni4 C89 153.34(9)
C82 Ni4 C90 118.29(9)
C86 Ni4 Br4 160.38(7)
C86 Ni4 C87 39.44(14)
C86 Ni4 C88 64.67(11)
C86 Ni4 C89 64.44(10)
C86 Ni4 C90 39.55(12)
C87 Ni4 Br4 125.69(10)
C87 Ni4 C88 37.54(10)
C87 Ni4 C89 63.92(10)
C87 Ni4 C90 64.96(12)
C88 Ni4 Br4 96.04(8)
C88 Ni4 C89 38.60(9)
C88 Ni4 C90 63.81(10)
C89 Ni4 Br4 98.54(7)
C90 Ni4 Br4 130.15(8)
C90 Ni4 C89 37.06(9)
C82 N7 C83 123.75(17)
C82 N7 C91 121.35(16)
C91 N7 C83 114.49(16)
C82 N8 C85 124.69(16)
C82 N8 C100 121.01(16)
C100 N8 C85 114.05(15)
N7 C82 Ni4 121.40(14)
N8 C82 Ni4 121.55(14)
N8 C82 N7 116.77(17)
N7 C83 H83A 109.6
N7 C83 H83B 109.6
N7 C83 C84 110.16(17)
H83A C83 H83B 108.1
C84 C83 H83A 109.6
C84 C83 H83B 109.6
C83 C84 H84A 110.1
C83 C84 H84B 110.1
C83 C84 C85 107.79(18)
H84A C84 H84B 108.5
C85 C84 H84A 110.1
C85 C84 H84B 110.1
N8 C85 C84 109.82(16)
N8 C85 H85A 109.7
N8 C85 H85B 109.7
C84 C85 H85A 109.7
C84 C85 H85B 109.7
H85A C85 H85B 108.2
Ni4 C86 H86 117.4
C87 C86 Ni4 74.13(17)
C87 C86 H86 125.6
C87 C86 C90 108.9(2)
C90 C86 Ni4 74.80(15)
C90 C86 H86 125.6
Ni4 C87 H87 126.9
C86 C87 Ni4 66.43(14)
C86 C87 H87 126.7
C88 C87 Ni4 71.50(14)
C88 C87 C86 106.7(2)
C88 C87 H87 126.7
Ni4 C88 H88 123.5
C87 C88 Ni4 70.96(13)
C87 C88 H88 125.6
C87 C88 C89 108.7(2)
C89 C88 Ni4 71.48(12)
C89 C88 H88 125.6
Ni4 C89 H89 124.8
C88 C89 Ni4 69.91(12)
C88 C89 H89 125.7
C90 C89 Ni4 71.17(13)
C90 C89 C88 108.7(2)
C90 C89 H89 125.7
Ni4 C90 H90 127.4
C86 C90 Ni4 65.65(15)
C86 C90 H90 126.7
C89 C90 Ni4 71.77(14)
C89 C90 C86 106.6(2)
C89 C90 H90 126.7
C92 C91 N7 118.64(18)
C92 C91 C96 121.27(19)
C96 C91 N7 119.83(19)
C91 C92 C97 122.1(2)
C93 C92 C91 118.6(2)
C93 C92 C97 119.2(2)
C92 C93 H93 119.4
C94 C93 C92 121.3(2)
C94 C93 H93 119.4
C93 C94 C98 120.2(2)
C95 C94 C93 119.0(2)
C95 C94 C98 120.7(2)
C94 C95 H95 119.3
C94 C95 C96 121.5(2)
C96 C95 H95 119.3
C91 C96 C95 118.1(2)
C91 C96 C99 122.31(19)
C95 C96 C99 119.56(19)
C92 C97 H97A 109.5
C92 C97 H97B 109.5
C92 C97 H97C 109.5
H97A C97 H97B 109.5
H97A C97 H97C 109.5
H97B C97 H97C 109.5
C94 C98 H98A 109.5
C94 C98 H98B 109.5
C94 C98 H98C 109.5
H98A C98 H98B 109.5
H98A C98 H98C 109.5
H98B C98 H98C 109.5
C96 C99 H99A 109.5
C96 C99 H99B 109.5
C96 C99 H99C 109.5
H99A C99 H99B 109.5
H99A C99 H99C 109.5
H99B C99 H99C 109.5
C101 C100 N8 119.88(18)
C101 C100 C105 120.95(17)
C105 C100 N8 118.76(18)
C100 C101 C106 122.27(18)
C102 C101 C100 118.44(19)
C102 C101 C106 119.26(19)
C101 C102 H102 119.1
C103 C102 C101 121.8(2)
C103 C102 H102 119.1
C102 C103 C107 121.1(2)
C104 C103 C102 118.56(18)
C104 C103 C107 120.3(2)
C103 C104 H104 119.2
C103 C104 C105 121.62(19)
C105 C104 H104 119.2
C100 C105 C108 123.25(17)
C104 C105 C100 118.46(19)
C104 C105 C108 118.28(18)
C101 C106 H10A 109.5
C101 C106 H10B 109.5
C101 C106 H10C 109.5
H10A C106 H10B 109.5
H10A C106 H10C 109.5
H10B C106 H10C 109.5
C103 C107 H10D 109.5
C103 C107 H10E 109.5
C103 C107 H10F 109.5
H10D C107 H10E 109.5
H10D C107 H10F 109.5
H10E C107 H10F 109.5
C105 C108 H10G 109.5
C105 C108 H10H 109.5
C105 C108 H10I 109.5
H10G C108 H10H 109.5
H10G C108 H10I 109.5
H10H C108 H10I 109.5
H10J C109 H10K 109.5
H10J C109 H10L 109.5
H10K C109 H10L 109.5
C110 C109 H10J 109.5
C110 C109 H10K 109.5
C110 C109 H10L 109.5
C111 C110 C109 119.8(3)
C111 C110 C115 118.6(3)
C115 C110 C109 121.6(3)
C110 C111 H111 119.3
C110 C111 C112 121.4(3)
C112 C111 H111 119.3
C111 C112 H112 120.4
C113 C112 C111 119.2(3)
C113 C112 H112 120.4
C112 C113 H113 120.6
C114 C113 C112 118.8(3)
C114 C113 H113 120.6
C113 C114 H114 119.5
C113 C114 C115 121.1(3)
C115 C114 H114 119.5
C110 C115 C114 120.8(3)
C110 C115 H115 119.6
C114 C115 H115 119.6
C124 C123 C128 117.3(13)
C124 C123 C129 120.5(11)
C128 C123 C129 122.1(9)
C123 C124 H124 119.1
C123 C124 C125 121.8(10)
C125 C124 H124 119.1
C124 C125 H125 119.9
C126 C125 C124 120.3(8)
C126 C125 H125 119.9
C125 C126 H126 119.8
C125 C126 C127 120.3(9)
C127 C126 H126 119.8
C126 C127 H127 120.4
C126 C127 C128 119.2(9)
C128 C127 H127 120.4
C123 C128 C127 121.0(10)
C123 C128 H128 119.5
C127 C128 H128 119.5
C123 C129 H12A 109.5
C123 C129 H12B 109.5
C123 C129 H12C 109.5
H12A C129 H12B 109.5
H12A C129 H12C 109.5
H12B C129 H12C 109.5
C117 C116 C122 118.8(16)
C121 C116 C117 121(2)
C121 C116 C122 119.8(18)
C116 C117 H117 121.0
C116 C117 C118 118.0(15)
C118 C117 H117 121.0
C117 C118 H118 119.1
C119 C118 C117 121.8(13)
C119 C118 H118 119.1
C118 C119 H119 121.4
C118 C119 C120 117.2(15)
C120 C119 H119 121.4
C119 C120 H120 119.2
C121 C120 C119 121.5(14)
C121 C120 H120 119.2
C116 C121 C120 120.1(19)
C116 C121 H121 120.0
C120 C121 H121 120.0
C116 C122 H12D 109.5
C116 C122 H12E 109.5
C116 C122 H12F 109.5
H12D C122 H12E 109.5
H12D C122 H12F 109.5
H12E C122 H12F 109.5

loop_
_geom_bond_atom_site_label_1
_geom_bond_atom_site_label_2
_geom_bond_distance
Br1 Ni1 2.3348(4)
Ni1 C1 1.9082(19)
Ni1 C5 2.153(2)
Ni1 C6 2.052(2)
Ni1 C7 2.198(2)
Ni1 C8 2.201(2)
Ni1 C9 2.169(2)
N1 C1 1.343(3)
N1 C2 1.478(2)
N1 C10 1.444(3)
N2 C1 1.350(3)
N2 C4 1.478(3)
N2 C19 1.443(3)
C2 H2A 0.9900
C2 H2B 0.9900
C2 C3 1.512(3)
C3 H3A 0.9900
C3 H3B 0.9900
C3 C4 1.504(3)
C4 H4A 0.9900
C4 H4B 0.9900
C5 H5 0.9500
C5 C6 1.434(4)
C5 C9 1.391(4)
C6 H6 0.9500
C6 C7 1.436(4)
C7 H7 0.9500
C7 C8 1.383(3)
C8 H8 0.9500
C8 C9 1.444(3)
C9 H9 0.9500
C10 C11 1.401(3)
C10 C15 1.396(3)
C11 C12 1.390(3)
C11 C16 1.503(3)
C12 H12 0.9500
C12 C13 1.387(4)
C13 C14 1.386(4)
C13 C17 1.514(3)
C14 H14 0.9500
C14 C15 1.398(3)
C15 C18 1.505(3)
C16 H16A 0.9800
C16 H16B 0.9800
C16 H16C 0.9800
C17 H17A 0.9800
C17 H17B 0.9800
C17 H17C 0.9800
C18 H18A 0.9800
C18 H18B 0.9800
C18 H18C 0.9800
C19 C20 1.400(3)
C19 C24 1.396(3)
C20 C21 1.398(3)
C20 C25 1.508(3)
C21 H21 0.9500
C21 C22 1.389(4)
C22 C23 1.394(3)
C22 C26 1.508(3)
C23 H23 0.9500
C23 C24 1.396(3)
C24 C27 1.505(3)
C25 H25A 0.9800
C25 H25B 0.9800
C25 H25C 0.9800
C26 H26A 0.9800
C26 H26B 0.9800
C26 H26C 0.9800
C27 H27A 0.9800
C27 H27B 0.9800
C27 H27C 0.9800
Br3 Ni3 2.3378(4)
Ni3 C55 1.9095(19)
Ni3 C59 2.151(2)
Ni3 C60 2.059(2)
Ni3 C61 2.198(2)
Ni3 C62 2.201(2)
Ni3 C63 2.154(2)
N5 C55 1.348(3)
N5 C56 1.480(2)
N5 C64 1.445(2)
N6 C55 1.347(3)
N6 C58 1.479(3)
N6 C73 1.444(3)
C56 H56A 0.9900
C56 H56B 0.9900
C56 C57 1.502(3)
C57 H57A 0.9900
C57 H57B 0.9900
C57 C58 1.508(3)
C58 H58A 0.9900
C58 H58B 0.9900
C59 H59 0.9500
C59 C60 1.437(3)
C59 C63 1.396(4)
C60 H60 0.9500
C60 C61 1.438(4)
C61 H61 0.9500
C61 C62 1.382(4)
C62 H62 0.9500
C62 C63 1.442(4)
C63 H63 0.9500
C64 C65 1.399(3)
C64 C69 1.396(3)
C65 C66 1.397(3)
C65 C70 1.509(3)
C66 H66 0.9500
C66 C67 1.388(4)
C67 C68 1.391(4)
C67 C71 1.514(3)
C68 H68 0.9500
C68 C69 1.400(3)
C69 C72 1.503(3)
C70 H70A 0.9800
C70 H70B 0.9800
C70 H70C 0.9800
C71 H71A 0.9800
C71 H71B 0.9800
C71 H71C 0.9800
C72 H72A 0.9800
C72 H72B 0.9800
C72 H72C 0.9800
C73 C74 1.401(3)
C73 C78 1.399(3)
C74 C75 1.396(3)
C74 C79 1.503(3)
C75 H75 0.9500
C75 C76 1.388(3)
C76 C77 1.392(3)
C76 C80 1.507(3)
C77 H77 0.9500
C77 C78 1.396(3)
C78 C81 1.509(3)
C79 H79A 0.9800
C79 H79B 0.9800
C79 H79C 0.9800
C80 H80A 0.9800
C80 H80B 0.9800
C80 H80C 0.9800
C81 H81A 0.9800
C81 H81B 0.9800
C81 H81C 0.9800
Br2 Ni2 2.3335(4)
Ni2 C28 1.9060(19)
Ni2 C32 2.170(2)
Ni2 C33 2.176(2)
Ni2 C34 2.177(2)
Ni2 C35 2.053(2)
Ni2 C36 2.160(2)
N3 C28 1.345(3)
N3 C29 1.474(3)
N3 C37 1.446(2)
N4 C28 1.346(3)
N4 C31 1.479(2)
N4 C46 1.443(2)
C29 H29A 0.9900
C29 H29B 0.9900
C29 C30 1.505(3)
C30 H30A 0.9900
C30 H30B 0.9900
C30 C31 1.505(3)
C31 H31A 0.9900
C31 H31B 0.9900
C32 H32 0.9500
C32 C33 1.447(4)
C32 C36 1.387(4)
C33 H33 0.9500
C33 C34 1.384(4)
C34 H34 0.9500
C34 C35 1.429(4)
C35 H35 0.9500
C35 C36 1.433(4)
C36 H36 0.9500
C37 C38 1.397(3)
C37 C42 1.394(3)
C38 C39 1.396(3)
C38 C43 1.502(3)
C39 H39 0.9500
C39 C40 1.390(3)
C40 C41 1.391(3)
C40 C44 1.509(3)
C41 H41 0.9500
C41 C42 1.399(3)
C42 C45 1.511(3)
C43 H43A 0.9800
C43 H43B 0.9800
C43 H43C 0.9800
C44 H44A 0.9800
C44 H44B 0.9800
C44 H44C 0.9800
C45 H45A 0.9800
C45 H45B 0.9800
C45 H45C 0.9800
C46 C47 1.397(3)
C46 C51 1.401(3)
C47 C48 1.396(3)
C47 C52 1.507(3)
C48 H48 0.9500
C48 C49 1.387(3)
C49 C50 1.389(3)
C49 C53 1.511(3)
C50 H50 0.9500
C50 C51 1.400(3)
C51 C54 1.502(3)
C52 H52A 0.9800
C52 H52B 0.9800
C52 H52C 0.9800
C53 H53A 0.9800
C53 H53B 0.9800
C53 H53C 0.9800
C54 H54A 0.9800
C54 H54B 0.9800
C54 H54C 0.9800
Br4 Ni4 2.3383(4)
Ni4 C82 1.9062(18)
Ni4 C86 2.054(3)
Ni4 C87 2.156(2)
Ni4 C88 2.162(2)
Ni4 C89 2.183(2)
Ni4 C90 2.176(2)
N7 C82 1.347(2)
N7 C83 1.474(3)
N7 C91 1.444(3)
N8 C82 1.345(2)
N8 C85 1.476(2)
N8 C100 1.444(2)
C83 H83A 0.9900
C83 H83B 0.9900
C83 C84 1.503(3)
C84 H84A 0.9900
C84 H84B 0.9900
C84 C85 1.506(3)
C85 H85A 0.9900
C85 H85B 0.9900
C86 H86 0.9500
C86 C87 1.424(5)
C86 C90 1.436(4)
C87 H87 0.9500
C87 C88 1.389(4)
C88 H88 0.9500
C88 C89 1.436(3)
C89 H89 0.9500
C89 C90 1.385(4)
C90 H90 0.9500
C91 C92 1.396(3)
C91 C96 1.399(3)
C92 C93 1.393(3)
C92 C97 1.511(3)
C93 H93 0.9500
C93 C94 1.390(3)
C94 C95 1.386(3)
C94 C98 1.512(3)
C95 H95 0.9500
C95 C96 1.400(3)
C96 C99 1.499(3)
C97 H97A 0.9800
C97 H97B 0.9800
C97 H97C 0.9800
C98 H98A 0.9800
C98 H98B 0.9800
C98 H98C 0.9800
C99 H99A 0.9800
C99 H99B 0.9800
C99 H99C 0.9800
C100 C101 1.399(3)
C100 C105 1.400(3)
C101 C102 1.394(3)
C101 C106 1.506(3)
C102 H102 0.9500
C102 C103 1.392(3)
C103 C104 1.385(3)
C103 C107 1.509(3)
C104 H104 0.9500
C104 C105 1.400(3)
C105 C108 1.507(3)
C106 H10A 0.9800
C106 H10B 0.9800
C106 H10C 0.9800
C107 H10D 0.9800
C107 H10E 0.9800
C107 H10F 0.9800
C108 H10G 0.9800
C108 H10H 0.9800
C108 H10I 0.9800
C109 H10J 0.9800
C109 H10K 0.9800
C109 H10L 0.9800
C109 C110 1.513(4)
C110 C111 1.366(4)
C110 C115 1.370(4)
C111 H111 0.9500
C111 C112 1.391(5)
C112 H112 0.9500
C112 C113 1.387(6)
C113 H113 0.9500
C113 C114 1.369(6)
C114 H114 0.9500
C114 C115 1.372(6)
C115 H115 0.9500
C123 C124 1.367(13)
C123 C128 1.402(15)
C123 C129 1.494(15)
C124 H124 0.9500
C124 C125 1.391(10)
C125 H125 0.9500
C125 C126 1.363(10)
C126 H126 0.9500
C126 C127 1.366(10)
C127 H127 0.9500
C127 C128 1.411(11)
C128 H128 0.9500
C129 H12A 0.9800
C129 H12B 0.9800
C129 H12C 0.9800
C116 C117 1.39(2)
C116 C121 1.31(2)
C116 C122 1.55(3)
C117 H117 0.9500
C117 C118 1.441(18)
C118 H118 0.9500
C118 C119 1.333(16)
C119 H119 0.9500
C119 C120 1.408(16)
C120 H120 0.9500
C120 C121 1.402(16)
C121 H121 0.9500
C122 H12D 0.9800
C122 H12E 0.9800
C122 H12F 0.9800

loop_
_geom_torsion_atom_site_label_1
_geom_torsion_atom_site_label_2
_geom_torsion_atom_site_label_3
_geom_torsion_atom_site_label_4
_geom_torsion
Ni1 C5 C6 C7 68.42(16)
Ni1 C5 C9 C8 -62.25(16)
Ni1 C6 C7 C8 59.93(16)
Ni1 C7 C8 C9 59.74(16)
Ni1 C8 C9 C5 61.43(16)
N1 C2 C3 C4 57.3(2)
N1 C10 C11 C12 175.33(18)
N1 C10 C11 C16 -1.7(3)
N1 C10 C15 C14 -175.20(18)
N1 C10 C15 C18 2.2(3)
N2 C19 C20 C21 -179.54(18)
N2 C19 C20 C25 1.2(3)
N2 C19 C24 C23 179.22(18)
N2 C19 C24 C27 -1.8(3)
C1 N1 C2 C3 -34.0(3)
C1 N1 C10 C11 106.9(2)
C1 N1 C10 C15 -81.5(2)
C1 N2 C4 C3 18.2(3)
C1 N2 C19 C20 87.3(2)
C1 N2 C19 C24 -96.9(2)
C2 N1 C1 Ni1 174.64(15)
C2 N1 C1 N2 0.1(3)
C2 N1 C10 C11 -77.7(2)
C2 N1 C10 C15 93.9(2)
C2 C3 C4 N2 -49.8(2)
C4 N2 C1 Ni1 -166.13(17)
C4 N2 C1 N1 8.5(3)
C4 N2 C19 C20 -87.6(2)
C4 N2 C19 C24 88.1(2)
C5 C6 C7 Ni1 -67.15(15)
C5 C6 C7 C8 -7.2(3)
C6 C5 C9 Ni1 57.44(15)
C6 C5 C9 C8 -4.8(3)
C6 C7 C8 Ni1 -55.56(15)
C6 C7 C8 C9 4.2(3)
C7 C8 C9 Ni1 -61.03(16)
C7 C8 C9 C5 0.4(3)
C9 C5 C6 Ni1 -60.98(16)
C9 C5 C6 C7 7.4(3)
C10 N1 C1 Ni1 -10.3(3)
C10 N1 C1 N2 175.14(17)
C10 N1 C2 C3 150.61(18)
C10 C11 C12 C13 -1.5(3)
C11 C10 C15 C14 -3.8(3)
C11 C10 C15 C18 173.66(19)
C11 C12 C13 C14 -0.9(3)
C11 C12 C13 C17 -179.4(2)
C12 C13 C14 C15 0.9(3)
C13 C14 C15 C10 1.4(3)
C13 C14 C15 C18 -176.2(2)
C15 C10 C11 C12 3.8(3)
C15 C10 C11 C16 -173.16(19)
C16 C11 C12 C13 175.6(2)
C17 C13 C14 C15 179.5(2)
C19 N2 C1 Ni1 19.5(2)
C19 N2 C1 N1 -165.88(17)
C19 N2 C4 C3 -167.12(18)
C19 C20 C21 C22 -0.6(3)
C20 C19 C24 C23 -5.1(3)
C20 C19 C24 C27 173.9(2)
C20 C21 C22 C23 -3.0(3)
C20 C21 C22 C26 176.4(2)
C21 C22 C23 C24 2.6(3)
C22 C23 C24 C19 1.4(3)
C22 C23 C24 C27 -177.6(2)
C24 C19 C20 C21 4.7(3)
C24 C19 C20 C25 -174.6(2)
C25 C20 C21 C22 178.7(2)
C26 C22 C23 C24 -176.8(2)
Ni3 C59 C60 C61 67.99(16)
Ni3 C59 C63 C62 -63.05(17)
Ni3 C60 C61 C62 60.03(17)
Ni3 C61 C62 C63 58.98(17)
Ni3 C62 C63 C59 62.12(16)
N5 C56 C57 C58 -52.4(2)
N5 C64 C65 C66 177.34(18)
N5 C64 C65 C70 -2.0(3)
N5 C64 C69 C68 -177.70(18)
N5 C64 C69 C72 -0.3(3)
N6 C73 C74 C75 177.91(17)
N6 C73 C74 C79 -0.8(3)
N6 C73 C78 C77 -178.54(17)
N6 C73 C78 C81 -1.1(3)
C55 N5 C56 C57 23.2(3)
C55 N5 C64 C65 95.4(2)
C55 N5 C64 C69 -90.9(2)
C55 N6 C58 C57 -29.8(3)
C55 N6 C73 C74 109.1(2)
C55 N6 C73 C78 -77.0(2)
C56 N5 C55 Ni3 -171.01(15)
C56 N5 C55 N6 5.4(3)
C56 N5 C64 C65 -81.7(2)
C56 N5 C64 C69 92.0(2)
C56 C57 C58 N6 55.8(2)
C58 N6 C55 Ni3 174.61(16)
C58 N6 C55 N5 -1.8(3)
C58 N6 C73 C74 -77.3(2)
C58 N6 C73 C78 96.6(2)
C59 C60 C61 Ni3 -66.65(15)
C59 C60 C61 C62 -6.6(3)
C60 C59 C63 Ni3 57.55(15)
C60 C59 C63 C62 -5.5(3)
C60 C61 C62 Ni3 -55.81(15)
C60 C61 C62 C63 3.2(3)
C61 C62 C63 Ni3 -60.63(17)
C61 C62 C63 C59 1.5(3)
C63 C59 C60 Ni3 -60.49(16)
C63 C59 C60 C61 7.5(3)
C64 N5 C55 Ni3 12.2(3)
C64 N5 C55 N6 -171.34(18)
C64 N5 C56 C57 -159.82(18)
C64 C65 C66 C67 -0.5(3)
C65 C64 C69 C68 -4.2(3)
C65 C64 C69 C72 173.1(2)
C65 C66 C67 C68 -2.1(3)
C65 C66 C67 C71 179.2(2)
C66 C67 C68 C69 1.6(3)
C67 C68 C69 C64 1.5(3)
C67 C68 C69 C72 -175.9(2)
C69 C64 C65 C66 3.8(3)
C69 C64 C65 C70 -175.6(2)
C70 C65 C66 C67 178.9(2)
C71 C67 C68 C69 -179.7(2)
C73 N6 C55 Ni3 -12.4(3)
C73 N6 C55 N5 171.17(17)
C73 N6 C58 C57 156.78(18)
C73 C74 C75 C76 -0.9(3)
C74 C73 C78 C77 -4.8(3)
C74 C73 C78 C81 172.61(19)
C74 C75 C76 C77 -1.7(3)
C74 C75 C76 C80 179.2(2)
C75 C76 C77 C78 1.0(3)
C76 C77 C78 C73 2.2(3)
C76 C77 C78 C81 -175.36(19)
C78 C73 C74 C75 4.2(3)
C78 C73 C74 C79 -174.51(19)
C79 C74 C75 C76 177.85(19)
C80 C76 C77 C78 -179.9(2)
Ni2 C32 C33 C34 61.61(17)
Ni2 C32 C36 C35 -57.14(15)
Ni2 C33 C34 C35 56.22(15)
Ni2 C34 C35 C36 67.00(16)
Ni2 C35 C36 C32 60.69(16)
N3 C29 C30 C31 55.4(2)
N3 C37 C38 C39 178.90(17)
N3 C37 C38 C43 1.3(3)
N3 C37 C42 C41 -178.64(18)
N3 C37 C42 C45 -0.1(3)
N4 C46 C47 C48 177.27(18)
N4 C46 C47 C52 -2.0(3)
N4 C46 C51 C50 -178.51(17)
N4 C46 C51 C54 -0.8(3)
C28 N3 C29 C30 -29.5(3)
C28 N3 C37 C38 96.7(2)
C28 N3 C37 C42 -89.3(2)
C28 N4 C31 C30 23.1(3)
C28 N4 C46 C47 79.3(2)
C28 N4 C46 C51 -107.5(2)
C29 N3 C28 Ni2 172.06(17)
C29 N3 C28 N4 -2.0(3)
C29 N3 C37 C38 -88.3(2)
C29 N3 C37 C42 85.7(2)
C29 C30 C31 N4 -52.2(2)
C31 N4 C28 Ni2 -168.61(16)
C31 N4 C28 N3 5.5(3)
C31 N4 C46 C47 -94.1(2)
C31 N4 C46 C51 79.1(2)
C32 C33 C34 Ni2 -60.85(16)
C32 C33 C34 C35 -4.6(3)
C33 C32 C36 Ni2 61.07(16)
C33 C32 C36 C35 3.9(3)
C33 C34 C35 Ni2 -59.86(17)
C33 C34 C35 C36 7.1(3)
C34 C35 C36 Ni2 -67.55(16)
C34 C35 C36 C32 -6.9(3)
C36 C32 C33 Ni2 -61.17(16)
C36 C32 C33 C34 0.4(3)
C37 N3 C28 Ni2 -13.4(3)
C37 N3 C28 N4 172.52(18)
C37 N3 C29 C30 155.61(19)
C37 C38 C39 C40 -1.9(3)
C38 C37 C42 C41 -4.7(3)
C38 C37 C42 C45 173.8(2)
C38 C39 C40 C41 -1.5(3)
C38 C39 C40 C44 -179.6(2)
C39 C40 C41 C42 1.8(3)
C40 C41 C42 C37 1.3(3)
C40 C41 C42 C45 -177.3(2)
C42 C37 C38 C39 5.0(3)
C42 C37 C38 C43 -172.5(2)
C43 C38 C39 C40 175.8(2)
C44 C40 C41 C42 179.9(2)
C46 N4 C28 Ni2 18.8(3)
C46 N4 C28 N3 -167.07(18)
C46 N4 C31 C30 -163.83(18)
C46 C47 C48 C49 -0.2(3)
C47 C46 C51 C50 -5.5(3)
C47 C46 C51 C54 172.22(19)
C47 C48 C49 C50 -2.3(4)
C47 C48 C49 C53 178.6(2)
C48 C49 C50 C51 0.9(3)
C49 C50 C51 C46 2.9(3)
C49 C50 C51 C54 -174.8(2)
C51 C46 C47 C48 4.2(3)
C51 C46 C47 C52 -175.09(19)
C52 C47 C48 C49 179.1(2)
C53 C49 C50 C51 180.0(2)
Ni4 C86 C87 C88 60.50(19)
Ni4 C86 C90 C89 -60.44(17)
Ni4 C87 C88 C89 61.87(17)
Ni4 C88 C89 C90 60.90(17)
Ni4 C89 C90 C86 56.55(16)
N7 C83 C84 C85 55.1(2)
N7 C91 C92 C93 -178.61(17)
N7 C91 C92 C97 0.6(3)
N7 C91 C96 C95 178.54(17)
N7 C91 C96 C99 -0.7(3)
N8 C100 C101 C102 -177.54(18)
N8 C100 C101 C106 0.7(3)
N8 C100 C105 C104 177.46(17)
N8 C100 C105 C108 -1.7(3)
C82 N7 C83 C84 -27.6(3)
C82 N7 C91 C92 -85.2(2)
C82 N7 C91 C96 100.7(2)
C82 N8 C85 C84 24.7(3)
C82 N8 C100 C101 -104.2(2)
C82 N8 C100 C105 83.0(2)
C83 N7 C82 Ni4 170.15(17)
C83 N7 C82 N8 -4.0(3)
C83 N7 C91 C92 87.7(2)
C83 N7 C91 C96 -86.4(2)
C83 C84 C85 N8 -53.5(2)
C85 N8 C82 Ni4 -168.63(16)
C85 N8 C82 N7 5.5(3)
C85 N8 C100 C101 81.2(2)
C85 N8 C100 C105 -91.6(2)
C86 C87 C88 Ni4 -57.27(17)
C86 C87 C88 C89 4.6(3)
C87 C86 C90 Ni4 66.91(19)
C87 C86 C90 C89 6.5(3)
C87 C88 C89 Ni4 -61.54(17)
C87 C88 C89 C90 -0.6(3)
C88 C89 C90 Ni4 -60.11(17)
C88 C89 C90 C86 -3.6(3)
C90 C86 C87 Ni4 -67.35(18)
C90 C86 C87 C88 -6.8(3)
C91 N7 C82 Ni4 -17.6(3)
C91 N7 C82 N8 168.28(18)
C91 N7 C83 C84 159.68(18)
C91 C92 C93 C94 1.1(3)
C92 C91 C96 C95 4.6(3)
C92 C91 C96 C99 -174.66(19)
C92 C93 C94 C95 2.4(3)
C92 C93 C94 C98 179.9(2)
C93 C94 C95 C96 -2.3(3)
C94 C95 C96 C91 -1.1(3)
C94 C95 C96 C99 178.21(19)
C96 C91 C92 C93 -4.6(3)
C96 C91 C92 C97 174.6(2)
C97 C92 C93 C94 -178.1(2)
C98 C94 C95 C96 -179.82(19)
C100 N8 C82 Ni4 17.4(3)
C100 N8 C82 N7 -168.47(18)
C100 N8 C85 C84 -161.00(18)
C100 C101 C102 C103 2.2(3)
C101 C100 C105 C104 4.8(3)
C101 C100 C105 C108 -174.41(18)
C101 C102 C103 C104 0.7(3)
C101 C102 C103 C107 179.8(2)
C102 C103 C104 C105 -0.8(3)
C103 C104 C105 C100 -1.8(3)
C103 C104 C105 C108 177.39(19)
C105 C100 C101 C102 -4.9(3)
C105 C100 C101 C106 173.29(19)
C106 C101 C102 C103 -176.1(2)
C107 C103 C104 C105 -179.9(2)
C109 C110 C111 C112 -178.5(3)
C109 C110 C115 C114 180.0(3)
C110 C111 C112 C113 -0.8(5)
C111 C110 C115 C114 2.0(5)
C111 C112 C113 C114 0.6(5)
C112 C113 C114 C115 0.8(5)
C113 C114 C115 C110 -2.2(5)
C115 C110 C111 C112 -0.5(5)
C123 C124 C125 C126 -4.7(15)
C124 C123 C128 C127 -0.1(19)
C124 C125 C126 C127 3.7(13)
C125 C126 C127 C128 -1.0(12)
C126 C127 C128 C123 -0.8(15)
C128 C123 C124 C125 2.8(19)
C129 C123 C124 C125 179.1(10)
C129 C123 C128 C127 -176.4(10)
C116 C117 C118 C119 5(2)
C117 C116 C121 C120 7(3)
C117 C118 C119 C120 0(2)
C118 C119 C120 C121 -2.0(19)
C119 C120 C121 C116 -1(2)
C121 C116 C117 C118 -8(3)
C122 C116 C117 C118 178.1(14)
C122 C116 C121 C120 -179.7(14)
